data_4304370
loop_
_publ_author_name
'Aaron M. Royer'
'Thomas B. Rauchfuss'
'Scott R. Wilson'

_publ_contact_author
; 
Scott R. Wilson 
University of Illinois 
School of Chemical Sciences, Box 59-1 
505 South Mathews Avenue 
Urbana, Illinois  61801 
USA 
;
_publ_contact_author_email srwilson@uiuc.edu
_publ_contact_author_fax '1  217 244 8068'
_publ_contact_author_phone '1  217 244 1708'
_publ_section_title
;
Coordination Chemistry of a Model for the GP Cofactor in the Hmd
Hydrogenase: Hydrogen-Bonding and Hydrogen-Transfer Catalysis
;
_journal_name_full 'Inorganic Chemistry'
_journal_page_first 395
_journal_page_last 397
_journal_paper_doi 10.1021/ic7018692
_journal_volume 47
_journal_year 2008
_chemical_absolute_configuration ad
_chemical_formula_moiety 'C23 H27 N2 O4 Rh, 1.5(C2 H3 N)'
_chemical_formula_sum 'C26 H31.5 N3.5 O4 Rh'
_chemical_formula_weight 559.95
_chemical_name_systematic
; 
? 
;
_space_group_IT_number 9
_symmetry_cell_setting monoclinic
_symmetry_space_group_name_Hall 'I -2ya'
_symmetry_space_group_name_H-M 'I 1 a 1'
_atom_sites_solution_hydrogens geom
_atom_sites_solution_primary direct
_atom_sites_solution_secondary difmap
_audit_creation_method SHELXL-97
_audit_update_record
; 
2007-06-29   text and data added, amr 
;
_cell_angle_alpha 90.00
_cell_angle_beta 90.026(6)
_cell_angle_gamma 90.00
_cell_formula_units_Z 16
_cell_length_a 37.3616(19)
_cell_length_b 7.3406(4)
_cell_length_c 37.814(2)
_cell_measurement_reflns_used 9654
_cell_measurement_temperature 193(2)
_cell_measurement_theta_max 25.27
_cell_measurement_theta_min 2.41
_cell_volume 10370.7(9)
_computing_cell_refinement 'SAINT V7.23A (Bruker, 2005)'
_computing_data_collection 'APEX2 V1.0-27 (Bruker, 2004)'
_computing_data_reduction 'SAINT V7.23A, XPREP V2005/2, SADABS V2007/4 (Bruker, 2005 & 2007)'
_computing_molecular_graphics 'SHELXTL V6.12 (Bruker, 2005)'
_computing_publication_material 'XCIF V6.12 (Bruker, 2005)'
_computing_structure_refinement 'SHELXTL V6.12 (Bruker, 2005)'
_computing_structure_solution 'SHELXTL V6.12 (Bruker, 2005)'
_diffrn_ambient_temperature 193(2)
_diffrn_measured_fraction_theta_full 0.957
_diffrn_measured_fraction_theta_max 0.957
_diffrn_measurement_device 'Bruker Kappa/ApexII CCD'
_diffrn_measurement_method 'profile data from \f and \w scans'
_diffrn_radiation_monochromator graphite
_diffrn_radiation_source 'fine-focus sealed tube'
_diffrn_radiation_type MoK\a
_diffrn_radiation_wavelength 0.71073
_diffrn_radiation_wavelength_id ga59ra
_diffrn_reflns_av_R_equivalents 0.0698
_diffrn_reflns_av_sigmaI/netI 0.0641
_diffrn_reflns_limit_h_max 45
_diffrn_reflns_limit_h_min -45
_diffrn_reflns_limit_k_max 7
_diffrn_reflns_limit_k_min -9
_diffrn_reflns_limit_l_max 45
_diffrn_reflns_limit_l_min -42
_diffrn_reflns_number 61924
_diffrn_reflns_theta_full 26.27
_diffrn_reflns_theta_max 26.27
_diffrn_reflns_theta_min 1.53
_exptl_absorpt_coefficient_mu 0.695
_exptl_absorpt_correction_T_max 0.9209
_exptl_absorpt_correction_T_min 0.8063
_exptl_absorpt_correction_type integration
_exptl_absorpt_process_details 'SHELXTL/XPREP (Bruker, 2001)'
_exptl_crystal_colour red
_exptl_crystal_density_diffrn 1.435
_exptl_crystal_density_method 'not measured'
_exptl_crystal_description columnar
_exptl_crystal_F_000 4624
_exptl_crystal_id ga59ra
_exptl_crystal_preparation
; 
The data crystal was mounted using oil (Parantone-N, Exxon) to a 
0.3 mm cryo-loop (Hampton Research) with the (-1 5 -8) scattering 
planes roughly normal to the spindle axis. 
;
_exptl_crystal_size_max 0.49
_exptl_crystal_size_mid 0.20
_exptl_crystal_size_min 0.18
_refine_diff_density_max 2.950
_refine_diff_density_min -1.855
_refine_diff_density_rms 0.155
_refine_ls_abs_structure_details 'Flack (1983),  7628 Friedels'
_refine_ls_extinction_method none
_refine_ls_goodness_of_fit_ref 1.112
_refine_ls_hydrogen_treatment noref
_refine_ls_matrix_type full
_refine_ls_number_parameters 1220
_refine_ls_number_reflns 17651
_refine_ls_number_restraints 2778
_refine_ls_restrained_S_all 1.066
_refine_ls_R_factor_all 0.0972
_refine_ls_R_factor_gt 0.0859
_refine_ls_shift/su_max 0.026
_refine_ls_shift/su_mean 0.001
_refine_ls_structure_factor_coef Fsqd
_refine_ls_weighting_details 'calc w=1/[\s^2^(Fo^2^)+(0.0720P)^2^+376.1533P] where P=(Fo^2^+2Fc^2^)/3'
_refine_ls_weighting_scheme calc
_refine_ls_wR_factor_gt 0.2085
_refine_ls_wR_factor_ref 0.2185
_reflns_number_gt 15263
_reflns_number_total 17651
_reflns_threshold_expression >2sigma(I)
_cod_data_source_file ic7018692-file001.cif
_cod_data_source_block ga59ra
_cod_depositor_comments
;
The following automatic conversions were performed:
'_symmetry_cell_setting' value 'Monoclinic' changed to 'monoclinic'
according to '/home/saulius/struct/CIF-dictionaries/cif_core.dic'
dictionary named 'cif_core.dic' version 2.4.1 from 2010-06-29.

Automatic conversion script
Id: cif_fix_enum 1527 2010-12-29 10:47:43Z saulius 

2020-09-09
Z value and formula fixed to values more according to usual
chemical conventions.                 miguel
;
_cod_original_formula_sum 'C52 H63 N7 O8 Rh2'
_cod_original_formula_weight 1119.91
_cod_original_formula_moiety '2(C23 H27 N2 O4 Rh), 3(C2 H3 N)'
_cod_original_formula_units_Z 8
_cod_original_cell_volume 10370.8(9)
_cod_original_sg_symbol_Hall 'I -2ya '
_cod_original_sg_symbol_H-M 'I a '
_cod_database_code 4304370

loop_
_symmetry_equiv_pos_as_xyz
'x, y, z'
'x+1/2, -y, z'
'x+1/2, y+1/2, z+1/2'
'x+1, -y+1/2, z+1/2'

loop_
_atom_site_label
_atom_site_type_symbol
_atom_site_fract_x
_atom_site_fract_y
_atom_site_fract_z
_atom_site_U_iso_or_equiv
_atom_site_adp_type
_atom_site_occupancy
_atom_site_symmetry_multiplicity
_atom_site_calc_flag
_atom_site_refinement_flags
_atom_site_disorder_assembly
_atom_site_disorder_group
Rh1_1 Rh 0.31821(4) 1.0611(2) 0.04676(4) 0.0343(5) Uani 1 1 d DU . .
O1_1 O 0.3286(3) 0.926(2) -0.0345(3) 0.048(3) Uani 1 1 d DU . .
O2_1 O 0.3418(2) 0.9125(13) 0.0882(2) 0.052(3) Uani 1 1 d DU . .
O3_1 O 0.3885(4) 0.802(2) 0.1159(4) 0.078(4) Uani 1 1 d DU . .
O4_1 O 0.2702(4) 0.869(2) -0.0163(3) 0.055(3) Uani 1 1 d DU . .
H4_1 H 0.3000(3) 0.908(9) -0.0272(12) 0.083 Uiso 1 1 d D . .
N1_1 N 0.36237(18) 0.9608(13) 0.0156(2) 0.034(2) Uani 1 1 d DU . .
N2_1 N 0.2839(2) 0.8224(10) 0.0422(2) 0.045(2) Uani 1 1 d DU . .
C1_1 C 0.27082(14) 1.2288(8) 0.04256(19) 0.049(2) Uani 1 1 d GDU . .
C2_1 C 0.29705(18) 1.2990(8) 0.01905(17) 0.049(2) Uani 1 1 d GDU . .
C3_1 C 0.32715(17) 1.3534(7) 0.0394(2) 0.049(2) Uani 1 1 d GDU . .
C4_1 C 0.31952(19) 1.3169(8) 0.07551(18) 0.051(2) Uani 1 1 d GDU . .
C5_1 C 0.28471(17) 1.2399(8) 0.07745(17) 0.049(2) Uani 1 1 d GDU . .
C6_1 C 0.23455(15) 1.1554(13) 0.0323(3) 0.057(4) Uani 1 1 d GDU . .
H6A_1 H 0.2269 1.0644 0.0496 0.085 Uiso 1 1 calc R . .
H6B_1 H 0.2360 1.0988 0.0088 0.085 Uiso 1 1 calc R . .
H6C_1 H 0.2172 1.2554 0.0316 0.085 Uiso 1 1 calc R . .
C7_1 C 0.2935(3) 1.3132(14) -0.02063(18) 0.061(4) Uani 1 1 d GDU . .
H7A_1 H 0.2869 1.4381 -0.0271 0.091 Uiso 1 1 calc R . .
H7B_1 H 0.2750 1.2290 -0.0289 0.091 Uiso 1 1 calc R . .
H7C_1 H 0.3164 1.2818 -0.0317 0.091 Uiso 1 1 calc R . .
C8_1 C 0.3613(2) 1.4357(11) 0.0252(3) 0.054(4) Uani 1 1 d GDU . .
H8A_1 H 0.3576 1.4725 0.0005 0.082 Uiso 1 1 calc R . .
H8B_1 H 0.3805 1.3454 0.0264 0.082 Uiso 1 1 calc R . .
H8C_1 H 0.3677 1.5425 0.0393 0.082 Uiso 1 1 calc R . .
C9_1 C 0.3441(3) 1.3535(13) 0.1064(2) 0.062(4) Uani 1 1 d GDU . .
H9A_1 H 0.3345 1.2947 0.1276 0.094 Uiso 1 1 calc R . .
H9B_1 H 0.3458 1.4851 0.1103 0.094 Uiso 1 1 calc R . .
H9C_1 H 0.3679 1.3044 0.1012 0.094 Uiso 1 1 calc R . .
C10_1 C 0.2658(3) 1.1803(14) 0.11076(19) 0.057(4) Uani 1 1 d GDU . .
H10A_1 H 0.2513 1.0722 0.1058 0.086 Uiso 1 1 calc R . .
H10B_1 H 0.2503 1.2789 0.1192 0.086 Uiso 1 1 calc R . .
H10C_1 H 0.2836 1.1510 0.1290 0.086 Uiso 1 1 calc R . .
C11_1 C 0.3586(2) 0.905(3) -0.0186(3) 0.035(3) Uani 1 1 d DU . .
C12_1 C 0.3882(3) 0.829(3) -0.0371(3) 0.040(3) Uani 1 1 d DU . .
H12_1 H 0.3853 0.7912 -0.0609 0.048 Uiso 1 1 calc R . .
C13_1 C 0.4206(3) 0.809(2) -0.0211(3) 0.042(3) Uani 1 1 d DU . .
C14_1 C 0.4243(3) 0.878(3) 0.0131(3) 0.040(3) Uani 1 1 d DU . .
H14_1 H 0.4472 0.8805 0.0241 0.049 Uiso 1 1 calc R . .
C15_1 C 0.3949(2) 0.944(2) 0.0310(3) 0.040(3) Uani 1 1 d DU . .
C16_1 C 0.3994(3) 1.010(2) 0.0682(3) 0.053(3) Uani 1 1 d DU . .
H16A_1 H 0.3937 1.1415 0.0693 0.063 Uiso 1 1 calc R . .
H16B_1 H 0.4247 0.9945 0.0754 0.063 Uiso 1 1 calc R . .
C17_1 C 0.3758(3) 0.909(3) 0.0939(4) 0.060(3) Uani 1 1 d DU . .
C18_1 C 0.4516(4) 0.711(3) -0.0377(5) 0.050(4) Uani 1 1 d DU . .
H18A_1 H 0.4524 0.5854 -0.0288 0.075 Uiso 1 1 calc R . .
H18B_1 H 0.4739 0.7734 -0.0317 0.075 Uiso 1 1 calc R . .
H18C_1 H 0.4485 0.7092 -0.0634 0.075 Uiso 1 1 calc R . .
C19_1 C 0.2642(3) 0.788(2) 0.0131(3) 0.048(3) Uani 1 1 d DU . .
C20_1 C 0.2316(4) 0.682(2) 0.0162(3) 0.050(3) Uani 1 1 d DU . .
H20_1 H 0.2172 0.6591 -0.0041 0.061 Uiso 1 1 calc R . .
C21_1 C 0.2218(4) 0.616(3) 0.0477(4) 0.050(3) Uani 1 1 d DU . .
H21_1 H 0.2008 0.5439 0.0495 0.061 Uiso 1 1 calc R . .
C22_1 C 0.2413(4) 0.650(2) 0.0770(4) 0.047(3) Uani 1 1 d DU . .
H22_1 H 0.2338 0.6054 0.0994 0.057 Uiso 1 1 calc R . .
C23_1 C 0.2728(4) 0.753(2) 0.0737(3) 0.047(3) Uani 1 1 d DU . .
H23_1 H 0.2869 0.7747 0.0941 0.057 Uiso 1 1 calc R . .
Rh1_2 Rh 0.28249(4) 0.31385(19) 0.31186(4) 0.0254(4) Uani 1 1 d DU . .
O1_2 O 0.1970(3) 0.2013(19) 0.3000(3) 0.038(3) Uani 1 1 d DU . .
O2_2 O 0.3227(2) 0.1519(12) 0.2888(2) 0.040(2) Uani 1 1 d DU . .
O3_2 O 0.3551(3) 0.080(2) 0.2415(4) 0.067(4) Uani 1 1 d DU . .
O4_2 O 0.2166(3) 0.130(2) 0.3574(4) 0.054(3) Uani 1 1 d DU . .
H4_2 H 0.2036(8) 0.141(12) 0.3292(5) 0.081 Uiso 1 1 d D . .
N1_2 N 0.24975(19) 0.2128(13) 0.26874(18) 0.027(2) Uani 1 1 d DU . .
N2_2 N 0.2761(2) 0.0791(10) 0.3464(2) 0.039(2) Uani 1 1 d DU . .
C1_2 C 0.2786(2) 0.4892(12) 0.35745(17) 0.041(2) Uani 1 1 d DU . .
C2_2 C 0.2558(2) 0.5575(11) 0.3302(2) 0.041(2) Uani 1 1 d DU . .
C3_2 C 0.2779(2) 0.6049(9) 0.3009(2) 0.037(2) Uani 1 1 d DU . .
C4_2 C 0.3137(2) 0.5622(11) 0.3102(2) 0.043(2) Uani 1 1 d DU . .
C5_2 C 0.3141(2) 0.4865(12) 0.3448(2) 0.043(2) Uani 1 1 d DU . .
C6_2 C 0.2657(5) 0.434(2) 0.3936(3) 0.053(4) Uani 1 1 d DU . .
H6A_2 H 0.2627 0.3016 0.3945 0.079 Uiso 1 1 calc R . .
H6B_2 H 0.2427 0.4933 0.3985 0.079 Uiso 1 1 calc R . .
H6C_2 H 0.2833 0.4719 0.4114 0.079 Uiso 1 1 calc R . .
C7_2 C 0.2164(2) 0.595(2) 0.3321(5) 0.051(4) Uani 1 1 d DU . .
H7A_2 H 0.2100 0.6271 0.3565 0.076 Uiso 1 1 calc R . .
H7B_2 H 0.2032 0.4860 0.3249 0.076 Uiso 1 1 calc R . .
H7C_2 H 0.2105 0.6962 0.3163 0.076 Uiso 1 1 calc R . .
C8_2 C 0.2670(5) 0.698(2) 0.2673(3) 0.050(4) Uani 1 1 d DU . .
H8A_2 H 0.2881 0.7189 0.2526 0.075 Uiso 1 1 calc R . .
H8B_2 H 0.2557 0.8152 0.2729 0.075 Uiso 1 1 calc R . .
H8C_2 H 0.2499 0.6212 0.2545 0.075 Uiso 1 1 calc R . .
C9_2 C 0.3471(3) 0.597(2) 0.2885(4) 0.053(4) Uani 1 1 d DU . .
H9A_2 H 0.3409 0.5989 0.2633 0.079 Uiso 1 1 calc R . .
H9B_2 H 0.3646 0.5005 0.2930 0.079 Uiso 1 1 calc R . .
H9C_2 H 0.3573 0.7151 0.2952 0.079 Uiso 1 1 calc R . .
C10_2 C 0.3474(3) 0.427(2) 0.3641(4) 0.055(4) Uani 1 1 d DU . .
H10A_2 H 0.3408 0.3768 0.3872 0.083 Uiso 1 1 calc R . .
H10B_2 H 0.3632 0.5324 0.3675 0.083 Uiso 1 1 calc R . .
H10C_2 H 0.3598 0.3341 0.3502 0.083 Uiso 1 1 calc R . .
C11_2 C 0.2150(2) 0.163(2) 0.2719(3) 0.030(2) Uani 1 1 d DU . .
C12_2 C 0.1972(3) 0.073(2) 0.2436(3) 0.035(3) Uani 1 1 d DU . .
H12_2 H 0.1739 0.0240 0.2472 0.041 Uiso 1 1 calc R . .
C13_2 C 0.2131(3) 0.055(3) 0.2114(3) 0.040(3) Uani 1 1 d DU . .
C14_2 C 0.2487(3) 0.110(3) 0.2085(3) 0.038(3) Uani 1 1 d DU . .
H14_2 H 0.2614 0.0903 0.1871 0.046 Uiso 1 1 calc R . .
C15_2 C 0.2653(3) 0.193(2) 0.2367(2) 0.036(3) Uani 1 1 d DU . .
C16_2 C 0.3029(3) 0.260(2) 0.2325(3) 0.047(3) Uani 1 1 d DU . .
H16A_2 H 0.3040 0.3901 0.2390 0.056 Uiso 1 1 calc R . .
H16B_2 H 0.3102 0.2484 0.2074 0.056 Uiso 1 1 calc R . .
C17_2 C 0.3288(3) 0.154(3) 0.2553(3) 0.048(3) Uani 1 1 d DU . .
C18_2 C 0.1947(5) -0.037(3) 0.1809(4) 0.048(4) Uani 1 1 d DU . .
H18A_2 H 0.2074 -0.1503 0.1750 0.072 Uiso 1 1 calc R . .
H18B_2 H 0.1948 0.0439 0.1603 0.072 Uiso 1 1 calc R . .
H18C_2 H 0.1699 -0.0659 0.1874 0.072 Uiso 1 1 calc R . .
C19_2 C 0.2465(3) 0.057(2) 0.3662(3) 0.044(3) Uani 1 1 d DU . .
C20_2 C 0.2483(3) -0.051(2) 0.3979(4) 0.046(3) Uani 1 1 d DU . .
H20_2 H 0.2274 -0.0714 0.4117 0.055 Uiso 1 1 calc R . .
C21_2 C 0.2795(4) -0.124(2) 0.4078(4) 0.047(3) Uani 1 1 d DU . .
H21_2 H 0.2810 -0.1881 0.4296 0.056 Uiso 1 1 calc R . .
C22_2 C 0.3091(4) -0.107(2) 0.3875(4) 0.049(3) Uani 1 1 d DU . .
H22_2 H 0.3305 -0.1686 0.3937 0.059 Uiso 1 1 calc R . .
C23_2 C 0.3075(3) 0.003(2) 0.3570(4) 0.042(3) Uani 1 1 d DU . .
H23_2 H 0.3287 0.0243 0.3437 0.051 Uiso 1 1 calc R . .
Rh1_3 Rh 0.08306(4) 0.1857(2) 0.09552(4) 0.0269(4) Uani 1 1 d DU . .
O1_3 O 0.1660(3) 0.322(2) 0.1021(3) 0.048(3) Uani 1 1 d DU . .
O2_3 O 0.0414(2) 0.3311(12) 0.1200(2) 0.037(2) Uani 1 1 d DU . .
O3_3 O 0.0158(4) 0.460(2) 0.1655(4) 0.065(4) Uani 1 1 d DU . .
O4_3 O 0.1435(3) 0.390(2) 0.0446(4) 0.048(3) Uani 1 1 d DU . .
H4_3 H 0.1563(9) 0.362(13) 0.0743(5) 0.072 Uiso 1 1 d D . .
N1_3 N 0.1165(2) 0.2909(14) 0.13759(19) 0.035(2) Uani 1 1 d DU . .
N2_3 N 0.0851(2) 0.4264(10) 0.0618(2) 0.034(2) Uani 1 1 d DU . .
C1_3 C 0.0842(2) 0.0204(12) 0.04804(17) 0.039(2) Uani 1 1 d DU . .
C2_3 C 0.1117(2) -0.0394(11) 0.0715(2) 0.043(2) Uani 1 1 d DU . .
C3_3 C 0.0945(2) -0.1036(10) 0.1026(2) 0.044(2) Uani 1 1 d DU . .
C4_3 C 0.0572(2) -0.0774(10) 0.0984(2) 0.042(2) Uani 1 1 d DU . .
C5_3 C 0.0507(2) 0.0046(12) 0.0649(2) 0.043(2) Uani 1 1 d DU . .
C6_3 C 0.0887(5) 0.092(2) 0.0108(2) 0.044(3) Uani 1 1 d DU . .
H6A_3 H 0.0742 0.2020 0.0078 0.066 Uiso 1 1 calc R . .
H6B_3 H 0.0808 -0.0010 -0.0061 0.066 Uiso 1 1 calc R . .
H6C_3 H 0.1139 0.1211 0.0066 0.066 Uiso 1 1 calc R . .
C7_3 C 0.1504(3) -0.061(3) 0.0630(5) 0.053(4) Uani 1 1 d DU . .
H7A_3 H 0.1582 0.0396 0.0479 0.080 Uiso 1 1 calc R . .
H7B_3 H 0.1542 -0.1770 0.0507 0.080 Uiso 1 1 calc R . .
H7C_3 H 0.1644 -0.0603 0.0850 0.080 Uiso 1 1 calc R . .
C8_3 C 0.1122(5) -0.198(2) 0.1334(4) 0.055(4) Uani 1 1 d DU . .
H8A_3 H 0.0994 -0.3106 0.1388 0.082 Uiso 1 1 calc R . .
H8B_3 H 0.1117 -0.1173 0.1541 0.082 Uiso 1 1 calc R . .
H8C_3 H 0.1371 -0.2258 0.1274 0.082 Uiso 1 1 calc R . .
C9_3 C 0.0286(4) -0.139(2) 0.1239(4) 0.051(4) Uani 1 1 d DU . .
H9A_3 H 0.0111 -0.2142 0.1115 0.077 Uiso 1 1 calc R . .
H9B_3 H 0.0166 -0.0317 0.1340 0.077 Uiso 1 1 calc R . .
H9C_3 H 0.0396 -0.2096 0.1430 0.077 Uiso 1 1 calc R . .
C10_3 C 0.0139(3) 0.048(3) 0.0510(5) 0.055(4) Uani 1 1 d DU . .
H10A_3 H 0.0144 0.1654 0.0388 0.083 Uiso 1 1 calc R . .
H10B_3 H -0.0031 0.0532 0.0707 0.083 Uiso 1 1 calc R . .
H10C_3 H 0.0064 -0.0476 0.0344 0.083 Uiso 1 1 calc R . .
C11_3 C 0.1510(3) 0.342(3) 0.1325(3) 0.043(3) Uani 1 1 d DU . .
C12_3 C 0.1715(3) 0.413(3) 0.1612(3) 0.046(3) Uani 1 1 d DU . .
H12_3 H 0.1964 0.4332 0.1582 0.055 Uiso 1 1 calc R . .
C13_3 C 0.1558(3) 0.451(3) 0.1928(3) 0.048(3) Uani 1 1 d DU . .
C14_3 C 0.1209(3) 0.388(3) 0.1977(3) 0.048(3) Uani 1 1 d DU . .
H14_3 H 0.1099 0.3988 0.2203 0.057 Uiso 1 1 calc R . .
C15_3 C 0.1022(3) 0.310(3) 0.1703(3) 0.041(3) Uani 1 1 d DU . .
C16_3 C 0.0643(3) 0.251(2) 0.1764(3) 0.049(3) Uani 1 1 d DU . .
H16A_3 H 0.0623 0.1192 0.1716 0.059 Uiso 1 1 calc R . .
H16B_3 H 0.0581 0.2719 0.2015 0.059 Uiso 1 1 calc R . .
C17_3 C 0.0380(4) 0.351(3) 0.1535(3) 0.050(3) Uani 1 1 d DU . .
C18_3 C 0.1769(5) 0.524(3) 0.2236(4) 0.057(4) Uani 1 1 d DU . .
H18A_3 H 0.2025 0.5172 0.2182 0.085 Uiso 1 1 calc R . .
H18B_3 H 0.1717 0.4524 0.2448 0.085 Uiso 1 1 calc R . .
H18C_3 H 0.1702 0.6518 0.2277 0.085 Uiso 1 1 calc R . .
C19_3 C 0.1126(3) 0.461(2) 0.0397(3) 0.038(3) Uani 1 1 d DU . .
C20_3 C 0.1056(3) 0.563(2) 0.0078(4) 0.044(3) Uani 1 1 d DU . .
H20_3 H 0.1246 0.5912 -0.0079 0.053 Uiso 1 1 calc R . .
C21_3 C 0.0724(4) 0.620(2) 0.0004(4) 0.044(3) Uani 1 1 d DU . .
H21_3 H 0.0680 0.6813 -0.0213 0.053 Uiso 1 1 calc R . .
C22_3 C 0.0450(3) 0.591(2) 0.0231(4) 0.042(3) Uani 1 1 d DU . .
H22_3 H 0.0215 0.6335 0.0179 0.050 Uiso 1 1 calc RD . .
C23_3 C 0.0524(3) 0.497(2) 0.0547(4) 0.036(3) Uani 1 1 d DU . .
H23_3 H 0.0338 0.4819 0.0715 0.043 Uiso 1 1 calc R . .
Rh1_4 Rh 0.04730(4) 0.43626(18) 0.35903(4) 0.0184(3) Uani 1 1 d DU . .
O1_4 O 0.0393(3) 0.573(2) 0.4419(3) 0.040(3) Uani 1 1 d DU . .
O2_4 O 0.0202(2) 0.5726(12) 0.3181(2) 0.039(2) Uani 1 1 d DU . .
O3_4 O -0.0280(3) 0.638(2) 0.2876(3) 0.057(3) Uani 1 1 d DU . .
O4_4 O 0.0971(3) 0.6753(18) 0.4166(3) 0.040(3) Uani 1 1 d DU . .
H4_4 H 0.0682(4) 0.634(15) 0.4286(13) 0.060 Uiso 1 1 d D . .
N1_4 N 0.00475(18) 0.5418(12) 0.39213(19) 0.022(2) Uani 1 1 d DU . .
N2_4 N 0.0803(2) 0.6809(9) 0.3584(2) 0.031(2) Uani 1 1 d DU . .
C1_4 C 0.09595(17) 0.2759(11) 0.3590(2) 0.024(2) Uani 1 1 d DU . .
C2_4 C 0.0741(2) 0.2211(11) 0.38787(19) 0.025(2) Uani 1 1 d DU . .
C3_4 C 0.0420(2) 0.1495(9) 0.3733(2) 0.028(2) Uani 1 1 d DU . .
C4_4 C 0.0440(2) 0.1681(10) 0.3361(2) 0.030(2) Uani 1 1 d DU . .
C5_4 C 0.0774(2) 0.2511(11) 0.32702(19) 0.028(2) Uani 1 1 d DU . .
C6_4 C 0.1338(2) 0.346(2) 0.3614(4) 0.032(3) Uani 1 1 d DU . .
H6A_4 H 0.1506 0.2441 0.3593 0.048 Uiso 1 1 calc R . .
H6B_4 H 0.1373 0.4067 0.3842 0.048 Uiso 1 1 calc R . .
H6C_4 H 0.1381 0.4334 0.3422 0.048 Uiso 1 1 calc R . .
C7_4 C 0.0849(4) 0.211(2) 0.4258(2) 0.033(3) Uani 1 1 d DU . .
H7A_4 H 0.0967 0.0941 0.4303 0.050 Uiso 1 1 calc R . .
H7B_4 H 0.0637 0.2219 0.4408 0.050 Uiso 1 1 calc R . .
H7C_4 H 0.1015 0.3107 0.4311 0.050 Uiso 1 1 calc R . .
C8_4 C 0.0126(3) 0.0589(19) 0.3939(4) 0.043(3) Uani 1 1 d DU . .
H8A_4 H -0.0107 0.1026 0.3854 0.065 Uiso 1 1 calc R . .
H8B_4 H 0.0152 0.0884 0.4191 0.065 Uiso 1 1 calc R . .
H8C_4 H 0.0140 -0.0734 0.3907 0.065 Uiso 1 1 calc R . .
C9_4 C 0.0172(4) 0.098(2) 0.3095(4) 0.045(3) Uani 1 1 d DU . .
H9A_4 H -0.0060 0.0816 0.3210 0.067 Uiso 1 1 calc R . .
H9B_4 H 0.0255 -0.0186 0.3000 0.067 Uiso 1 1 calc R . .
H9C_4 H 0.0148 0.1864 0.2902 0.067 Uiso 1 1 calc R . .
C10_4 C 0.0883(4) 0.287(2) 0.2894(2) 0.039(3) Uani 1 1 d DU . .
H10A_4 H 0.1124 0.3391 0.2891 0.059 Uiso 1 1 calc R . .
H10B_4 H 0.0715 0.3739 0.2787 0.059 Uiso 1 1 calc R . .
H10C_4 H 0.0880 0.1732 0.2761 0.059 Uiso 1 1 calc R . .
C11_4 C 0.0094(2) 0.599(2) 0.4259(3) 0.030(2) Uani 1 1 d DU . .
C12_4 C -0.0192(3) 0.677(2) 0.4454(3) 0.034(3) Uani 1 1 d DU . .
H12_4 H -0.0153 0.7128 0.4692 0.041 Uiso 1 1 calc R . .
C13_4 C -0.0521(3) 0.702(3) 0.4308(3) 0.037(3) Uani 1 1 d DU . .
C14_4 C -0.0564(3) 0.644(2) 0.3958(3) 0.037(3) Uani 1 1 d DU . .
H14_4 H -0.0783 0.6657 0.3838 0.045 Uiso 1 1 calc R . .
C15_4 C -0.0288(2) 0.555(2) 0.3787(3) 0.031(2) Uani 1 1 d DU . .
C16_4 C -0.0356(3) 0.479(2) 0.3426(3) 0.039(3) Uani 1 1 d DU . .
H16A_4 H -0.0297 0.3476 0.3424 0.047 Uiso 1 1 calc R . .
H16B_4 H -0.0614 0.4918 0.3369 0.047 Uiso 1 1 calc R . .
C17_4 C -0.0140(3) 0.573(3) 0.3146(3) 0.044(3) Uani 1 1 d DU . .
C18_4 C -0.0832(4) 0.774(3) 0.4517(5) 0.050(4) Uani 1 1 d DU . .
H18A_4 H -0.1014 0.6790 0.4541 0.074 Uiso 1 1 calc R . .
H18B_4 H -0.0934 0.8797 0.4396 0.074 Uiso 1 1 calc R . .
H18C_4 H -0.0749 0.8108 0.4753 0.074 Uiso 1 1 calc R . .
C19_4 C 0.1030(3) 0.725(2) 0.3846(3) 0.035(2) Uani 1 1 d DU . .
C20_4 C 0.1328(4) 0.844(2) 0.3764(3) 0.040(3) Uani 1 1 d DU . .
H20_4 H 0.1471 0.8931 0.3949 0.048 Uiso 1 1 calc R . .
C21_4 C 0.1400(4) 0.884(2) 0.3428(4) 0.040(3) Uani 1 1 d DU . .
H21_4 H 0.1619 0.9443 0.3372 0.048 Uiso 1 1 calc R . .
C22_4 C 0.1170(4) 0.842(2) 0.3164(3) 0.041(3) Uani 1 1 d DU . .
H22_4 H 0.1213 0.8809 0.2928 0.049 Uiso 1 1 calc R . .
C23_4 C 0.0866(4) 0.738(2) 0.3248(3) 0.035(3) Uani 1 1 d DU . .
H23_4 H 0.0701 0.7074 0.3067 0.043 Uiso 1 1 calc R . .
C1 C -0.0424(8) 0.561(4) 0.0561(7) 0.101(6) Uani 1 1 d GU . .
H1A H -0.0194 0.5020 0.0510 0.152 Uiso 1 1 d GD . .
H1B H -0.0413 0.6892 0.0491 0.152 Uiso 1 1 d GD . .
H1C H -0.0614 0.4994 0.0428 0.152 Uiso 1 1 d G . .
C2 C -0.0498(5) 0.549(3) 0.0934(7) 0.107(5) Uani 1 1 d GU . .
N1 N -0.0556(7) 0.539(4) 0.1229(7) 0.113(6) Uani 1 1 d GU . .
C3 C -0.0768(5) 0.464(3) 0.2373(6) 0.083(5) Uani 1 1 d GDU . .
H3A H -0.0759 0.5762 0.2232 0.125 Uiso 1 1 d G . .
H3B H -0.0725 0.4938 0.2622 0.125 Uiso 1 1 d G . .
H3C H -0.1005 0.4084 0.2349 0.125 Uiso 1 1 d G . .
C4 C -0.0499(4) 0.339(2) 0.2251(4) 0.093(5) Uani 1 1 d GU . .
N2 N -0.0285(5) 0.240(3) 0.2154(5) 0.078(5) Uani 1 1 d GDU . .
C5 C 0.1820(18) 0.337(3) -0.0453(13) 0.126(6) Uani 1 1 d GU . .
H5A H 0.1865 0.3998 -0.0677 0.189 Uiso 1 1 d G . .
H5B H 0.2004 0.3720 -0.0281 0.189 Uiso 1 1 d G . .
H5C H 0.1584 0.3724 -0.0363 0.189 Uiso 1 1 d G . .
C6 C 0.1830(10) 0.143(3) -0.0507(8) 0.134(6) Uani 1 1 d GU . .
N3 N 0.1838(13) -0.010(3) -0.0551(9) 0.137(6) Uani 1 1 d GU . .
C7 C 0.3467(6) 0.707(4) 0.1851(7) 0.084(5) Uani 1 1 d GU . .
H7A H 0.3545 0.6105 0.2011 0.126 Uiso 1 1 d G . .
H7B H 0.3509 0.8261 0.1961 0.126 Uiso 1 1 d G . .
H7C H 0.3601 0.6995 0.1629 0.126 Uiso 1 1 d G . .
C8 C 0.3090(6) 0.686(2) 0.1778(5) 0.081(5) Uani 1 1 d GU . .
N4 N 0.2792(6) 0.670(4) 0.1721(7) 0.089(5) Uani 1 1 d GU . .
C9 C 0.0378(5) 0.753(3) 0.2270(7) 0.079(5) Uani 1 1 d GU . .
H9A H 0.0209 0.8533 0.2236 0.119 Uiso 1 1 d G . .
H9B H 0.0313 0.6851 0.2484 0.119 Uiso 1 1 d G . .
H9C H 0.0369 0.6710 0.2066 0.119 Uiso 1 1 d G . .
C10 C 0.0735(5) 0.825(2) 0.2308(5) 0.079(5) Uani 1 1 d GU . .
N5 N 0.1017(5) 0.881(3) 0.2337(6) 0.085(5) Uani 1 1 d GU . .
C11 C 0.4161(7) 0.020(3) 0.2987(5) 0.076(5) Uani 1 1 d GU . .
H11A H 0.4350 0.1119 0.2990 0.113 Uiso 1 1 d G . .
H11B H 0.3937 0.0750 0.2903 0.113 Uiso 1 1 d G . .
H11C H 0.4229 -0.0802 0.2830 0.113 Uiso 1 1 d G . .
C12 C 0.4109(4) -0.050(2) 0.3340(4) 0.063(4) Uani 1 1 d GU . .
N6 N 0.4068(6) -0.104(3) 0.3619(5) 0.072(4) Uani 1 1 d GU . .

loop_
_atom_site_aniso_label
_atom_site_aniso_U_11
_atom_site_aniso_U_22
_atom_site_aniso_U_33
_atom_site_aniso_U_23
_atom_site_aniso_U_13
_atom_site_aniso_U_12
Rh1_1 0.0447(10) 0.0216(9) 0.0366(10) -0.0051(7) 0.0207(7) -0.0032(7)
O1_1 0.053(5) 0.051(6) 0.041(6) -0.008(5) 0.000(5) 0.007(5)
O2_1 0.063(5) 0.049(5) 0.045(5) 0.003(4) 0.012(4) 0.006(4)
O3_1 0.091(7) 0.076(7) 0.068(6) 0.015(5) -0.008(5) 0.011(6)
O4_1 0.052(6) 0.055(6) 0.059(5) -0.014(5) 0.007(5) -0.006(5)
N1_1 0.040(4) 0.024(5) 0.037(4) -0.004(4) 0.008(4) -0.003(4)
N2_1 0.044(5) 0.032(4) 0.058(5) 0.002(4) 0.006(4) -0.002(4)
C1_1 0.052(4) 0.038(5) 0.057(4) -0.010(4) 0.004(4) 0.005(3)
C2_1 0.058(4) 0.035(4) 0.052(4) -0.006(4) 0.007(4) 0.008(4)
C3_1 0.059(5) 0.027(4) 0.059(4) -0.004(4) 0.008(4) -0.004(4)
C4_1 0.059(5) 0.037(4) 0.056(4) -0.016(4) -0.003(4) 0.005(4)
C5_1 0.056(4) 0.040(5) 0.051(4) -0.015(4) 0.011(4) 0.008(4)
C6_1 0.055(5) 0.051(7) 0.065(7) -0.007(6) -0.003(5) 0.004(5)
C7_1 0.070(7) 0.053(7) 0.059(5) 0.000(5) -0.002(5) 0.010(6)
C8_1 0.063(6) 0.036(6) 0.064(7) 0.005(6) 0.003(6) -0.005(5)
C9_1 0.071(7) 0.052(7) 0.064(6) -0.013(6) -0.012(6) 0.006(6)
C10_1 0.062(7) 0.053(7) 0.056(6) -0.013(6) 0.014(5) 0.007(6)
C11_1 0.042(4) 0.030(5) 0.032(4) -0.004(4) 0.010(4) 0.000(4)
C12_1 0.047(5) 0.033(6) 0.039(5) -0.002(5) 0.014(4) -0.004(5)
C13_1 0.044(5) 0.029(5) 0.053(5) 0.002(4) 0.013(4) -0.004(4)
C14_1 0.036(5) 0.032(5) 0.053(5) 0.005(5) 0.001(4) -0.003(5)
C15_1 0.041(4) 0.033(5) 0.045(4) 0.001(4) 0.002(4) -0.005(4)
C16_1 0.054(5) 0.052(6) 0.053(5) -0.003(5) -0.005(4) -0.001(5)
C17_1 0.068(5) 0.059(6) 0.052(5) 0.006(5) 0.005(4) 0.008(5)
C18_1 0.048(6) 0.040(7) 0.063(7) 0.004(6) 0.018(6) -0.004(5)
C19_1 0.043(5) 0.042(5) 0.060(5) -0.010(4) 0.006(4) -0.001(4)
C20_1 0.048(5) 0.043(6) 0.061(5) -0.005(5) 0.000(5) 0.000(5)
C21_1 0.049(5) 0.040(6) 0.062(6) 0.000(5) 0.004(5) 0.001(5)
C22_1 0.047(5) 0.038(6) 0.057(5) 0.006(5) 0.008(5) 0.003(5)
C23_1 0.047(5) 0.034(5) 0.060(5) 0.006(5) 0.009(5) 0.003(4)
Rh1_2 0.0275(7) 0.0137(7) 0.0350(9) -0.0004(6) -0.0210(6) 0.0022(6)
O1_2 0.034(5) 0.040(6) 0.040(5) -0.004(5) -0.007(4) -0.005(5)
O2_2 0.036(5) 0.037(5) 0.047(5) -0.004(4) -0.011(4) 0.005(4)
O3_2 0.056(6) 0.074(7) 0.070(6) -0.011(6) 0.005(5) 0.007(5)
O4_2 0.057(5) 0.061(6) 0.043(6) -0.001(5) -0.009(5) -0.013(5)
N1_2 0.032(4) 0.020(4) 0.030(4) 0.001(4) -0.011(3) 0.001(4)
N2_2 0.060(5) 0.023(4) 0.034(5) 0.000(4) -0.005(4) -0.001(4)
C1_2 0.056(4) 0.023(4) 0.043(4) -0.009(3) -0.006(4) -0.010(4)
C2_2 0.048(4) 0.023(4) 0.052(4) -0.012(4) -0.004(4) -0.001(4)
C3_2 0.049(4) 0.017(3) 0.044(4) 0.006(4) -0.010(4) -0.005(4)
C4_2 0.048(4) 0.028(4) 0.052(5) -0.002(4) -0.006(4) -0.012(4)
C5_2 0.049(4) 0.030(4) 0.050(4) -0.007(4) -0.019(3) -0.010(4)
C6_2 0.071(7) 0.036(6) 0.051(5) -0.011(5) 0.000(5) -0.011(6)
C7_2 0.049(5) 0.037(6) 0.067(7) -0.013(6) 0.006(5) 0.003(5)
C8_2 0.063(7) 0.031(6) 0.057(6) 0.011(5) -0.009(5) -0.004(6)
C9_2 0.053(6) 0.041(6) 0.065(7) -0.011(6) 0.004(5) -0.010(5)
C10_2 0.059(6) 0.044(7) 0.063(7) -0.006(6) -0.027(5) -0.007(6)
C11_2 0.032(4) 0.025(5) 0.034(4) 0.003(4) -0.014(4) -0.001(4)
C12_2 0.036(5) 0.026(5) 0.041(5) 0.003(4) -0.017(4) 0.001(5)
C13_2 0.051(5) 0.029(5) 0.039(5) 0.002(4) -0.015(4) 0.004(4)
C14_2 0.049(5) 0.032(5) 0.034(5) 0.004(5) -0.007(4) 0.002(5)
C15_2 0.043(4) 0.033(5) 0.033(4) 0.002(4) -0.004(4) 0.002(4)
C16_2 0.050(5) 0.046(6) 0.044(5) -0.001(5) 0.001(4) -0.008(4)
C17_2 0.040(5) 0.050(5) 0.054(5) -0.005(5) 0.005(4) -0.005(4)
C18_2 0.060(7) 0.037(7) 0.046(6) -0.002(5) -0.020(6) -0.001(6)
C19_2 0.058(5) 0.036(5) 0.037(5) -0.004(4) -0.003(4) -0.011(4)
C20_2 0.061(5) 0.035(5) 0.043(5) -0.003(5) -0.002(5) -0.012(5)
C21_2 0.063(6) 0.032(5) 0.046(6) 0.001(5) -0.002(5) -0.009(5)
C22_2 0.062(5) 0.035(6) 0.049(6) 0.002(5) -0.003(5) 0.003(5)
C23_2 0.058(5) 0.031(5) 0.037(5) 0.001(4) -0.006(5) 0.004(5)
Rh1_3 0.0332(8) 0.0257(9) 0.0217(8) 0.0033(6) 0.0138(5) -0.0088(6)
O1_3 0.042(5) 0.049(6) 0.053(5) -0.002(5) 0.003(5) -0.003(5)
O2_3 0.035(5) 0.040(5) 0.037(4) -0.003(4) 0.005(4) -0.003(4)
O3_3 0.059(6) 0.073(7) 0.063(6) -0.020(5) 0.013(5) 0.001(5)
O4_3 0.054(5) 0.056(6) 0.035(5) 0.007(5) 0.005(5) -0.015(5)
N1_3 0.046(4) 0.024(5) 0.034(4) 0.003(4) -0.003(3) 0.000(4)
N2_3 0.046(5) 0.025(4) 0.032(5) 0.003(4) -0.010(4) -0.007(4)
C1_3 0.052(4) 0.025(4) 0.039(4) -0.009(3) -0.003(4) 0.000(4)
C2_3 0.046(4) 0.028(4) 0.055(4) -0.007(4) -0.005(4) -0.001(4)
C3_3 0.051(4) 0.027(4) 0.056(5) 0.002(4) -0.018(4) -0.001(4)
C4_3 0.048(4) 0.027(4) 0.049(5) -0.003(4) -0.003(4) -0.010(4)
C5_3 0.046(4) 0.031(4) 0.051(4) -0.005(4) -0.010(3) -0.001(4)
C6_3 0.055(7) 0.036(6) 0.041(5) -0.009(5) -0.007(5) -0.005(6)
C7_3 0.051(5) 0.041(7) 0.067(7) -0.008(6) -0.002(5) 0.006(5)
C8_3 0.067(7) 0.036(6) 0.061(6) 0.005(5) -0.013(6) 0.001(6)
C9_3 0.056(6) 0.039(6) 0.059(6) -0.003(6) -0.002(5) -0.018(5)
C10_3 0.055(5) 0.047(7) 0.064(7) -0.003(6) -0.013(5) -0.002(6)
C11_3 0.047(5) 0.035(5) 0.047(5) 0.001(5) -0.005(4) 0.000(4)
C12_3 0.051(5) 0.034(6) 0.052(5) 0.001(5) -0.014(4) -0.001(5)
C13_3 0.061(5) 0.037(5) 0.046(5) 0.002(5) -0.017(4) 0.000(5)
C14_3 0.062(5) 0.041(6) 0.040(5) 0.001(5) -0.009(4) 0.001(5)
C15_3 0.053(4) 0.035(5) 0.035(4) 0.001(4) 0.000(4) -0.001(4)
C16_3 0.059(5) 0.050(6) 0.038(5) 0.001(5) 0.008(4) -0.009(5)
C17_3 0.050(5) 0.055(5) 0.045(5) -0.011(5) 0.010(4) -0.004(4)
C18_3 0.068(7) 0.047(7) 0.056(6) -0.001(6) -0.025(6) -0.002(6)
C19_3 0.049(4) 0.031(5) 0.035(5) 0.005(4) -0.001(4) -0.018(4)
C20_3 0.058(5) 0.035(5) 0.039(5) 0.004(5) 0.002(5) -0.014(5)
C21_3 0.066(6) 0.029(5) 0.037(5) 0.008(5) -0.005(5) -0.002(5)
C22_3 0.060(5) 0.026(5) 0.038(5) 0.000(5) -0.008(5) 0.008(5)
C23_3 0.049(5) 0.027(5) 0.030(5) -0.003(4) -0.005(5) 0.004(5)
Rh1_4 0.0191(7) 0.0152(7) 0.0209(8) 0.0031(6) -0.0051(5) 0.0032(5)
O1_4 0.036(5) 0.049(6) 0.035(5) -0.007(5) -0.009(4) 0.003(5)
O2_4 0.048(4) 0.040(5) 0.030(5) 0.013(4) -0.009(4) 0.011(4)
O3_4 0.065(6) 0.064(6) 0.042(5) 0.009(5) -0.022(5) 0.013(5)
O4_4 0.031(5) 0.037(5) 0.052(5) -0.014(5) 0.000(4) -0.006(4)
N1_4 0.021(4) 0.014(4) 0.032(4) 0.001(4) -0.002(3) 0.002(3)
N2_4 0.033(4) 0.014(3) 0.046(4) -0.002(4) 0.011(4) 0.000(4)
C1_4 0.026(3) 0.012(4) 0.035(4) 0.003(4) 0.008(3) 0.007(3)
C2_4 0.032(4) 0.013(4) 0.030(4) 0.002(3) 0.005(3) 0.014(3)
C3_4 0.036(4) 0.015(3) 0.034(4) 0.008(4) 0.018(3) 0.000(4)
C4_4 0.030(4) 0.020(4) 0.040(4) -0.003(4) 0.000(3) 0.001(4)
C5_4 0.034(4) 0.020(4) 0.031(4) 0.003(4) 0.013(3) 0.005(3)
C6_4 0.030(4) 0.024(6) 0.042(6) -0.005(5) 0.009(5) 0.006(4)
C7_4 0.036(6) 0.030(6) 0.033(5) 0.009(5) 0.008(4) 0.009(5)
C8_4 0.044(6) 0.030(6) 0.055(6) 0.009(5) 0.010(5) 0.004(5)
C9_4 0.048(6) 0.031(6) 0.055(6) -0.006(5) -0.008(5) -0.004(5)
C10_4 0.052(6) 0.031(6) 0.035(5) 0.001(5) 0.008(5) 0.002(5)
C11_4 0.032(4) 0.026(5) 0.033(4) -0.004(4) -0.001(4) -0.002(4)
C12_4 0.039(4) 0.022(5) 0.040(5) -0.006(5) 0.004(4) -0.002(4)
C13_4 0.039(4) 0.022(5) 0.050(5) -0.001(4) 0.006(4) 0.000(4)
C14_4 0.033(5) 0.026(5) 0.053(5) 0.001(5) -0.003(4) 0.002(4)
C15_4 0.028(4) 0.025(5) 0.041(4) 0.000(4) -0.006(4) 0.000(4)
C16_4 0.036(5) 0.038(5) 0.044(5) -0.001(4) -0.015(4) 0.001(5)
C17_4 0.049(5) 0.045(5) 0.037(5) 0.006(4) -0.012(4) 0.015(5)
C18_4 0.048(6) 0.038(7) 0.063(7) 0.003(6) 0.012(6) 0.004(6)
C19_4 0.032(5) 0.023(5) 0.050(4) -0.010(4) 0.006(4) 0.000(4)
C20_4 0.041(5) 0.025(5) 0.055(5) -0.007(5) 0.004(5) 0.001(4)
C21_4 0.042(5) 0.023(5) 0.054(5) 0.000(5) 0.011(5) -0.003(5)
C22_4 0.041(5) 0.024(5) 0.056(5) 0.004(5) 0.014(4) -0.003(5)
C23_4 0.038(5) 0.022(5) 0.047(5) 0.000(5) 0.014(5) 0.001(4)
C1 0.090(9) 0.098(9) 0.116(7) 0.000(7) -0.011(7) 0.008(7)
C2 0.097(8) 0.104(8) 0.118(7) -0.001(7) -0.007(6) 0.006(6)
N1 0.106(8) 0.112(9) 0.121(8) -0.002(7) -0.001(7) 0.002(7)
C3 0.077(7) 0.085(8) 0.088(8) 0.001(7) -0.006(7) 0.000(6)
C4 0.090(7) 0.094(7) 0.095(7) -0.004(6) 0.003(6) 0.002(6)
N2 0.078(7) 0.076(7) 0.080(7) 0.001(6) 0.007(6) 0.001(6)
C5 0.119(8) 0.138(7) 0.121(9) 0.002(8) 0.002(7) -0.002(8)
C6 0.130(8) 0.141(7) 0.132(8) 0.003(7) -0.001(6) -0.002(7)
N3 0.135(9) 0.138(8) 0.139(9) -0.001(7) -0.004(7) 0.000(8)
C7 0.097(7) 0.078(8) 0.077(8) -0.003(7) 0.004(7) 0.010(7)
C8 0.096(7) 0.075(7) 0.072(7) -0.004(6) 0.004(6) 0.006(6)
N4 0.099(7) 0.082(8) 0.087(8) -0.003(7) 0.007(7) 0.002(7)
C9 0.081(7) 0.085(8) 0.072(8) 0.001(7) 0.002(7) 0.003(6)
C10 0.083(7) 0.080(7) 0.075(7) -0.001(6) 0.007(6) 0.001(6)
N5 0.085(7) 0.084(8) 0.084(8) -0.008(7) 0.007(7) 0.001(6)
C11 0.064(7) 0.079(8) 0.084(7) 0.004(6) -0.008(7) 0.002(7)
C12 0.050(6) 0.064(7) 0.076(6) 0.001(6) -0.010(6) 0.006(6)
N6 0.064(7) 0.070(7) 0.083(7) 0.006(6) -0.015(6) 0.005(6)

loop_
_atom_type_symbol
_atom_type_description
_atom_type_scat_dispersion_real
_atom_type_scat_dispersion_imag
_atom_type_scat_source
C C 0.0033 0.0016 'International Tables Vol C Tables 4.2.6.8 and 6.1.1.4'
H H 0.0000 0.0000 'International Tables Vol C Tables 4.2.6.8 and 6.1.1.4'
N N 0.0061 0.0033 'International Tables Vol C Tables 4.2.6.8 and 6.1.1.4'
O O 0.0106 0.0060 'International Tables Vol C Tables 4.2.6.8 and 6.1.1.4'
Rh Rh -1.1178 0.9187 'International Tables Vol C Tables 4.2.6.8 and 6.1.1.4'

loop_
_exptl_crystal_face_index_h
_exptl_crystal_face_index_k
_exptl_crystal_face_index_l
_exptl_crystal_face_perp_dist
0.00 -2.00 0.00 0.2000
0.00 2.00 0.00 0.1500
-2.00 0.00 2.00 0.1000
2.00 0.00 -2.00 0.0900
2.00 0.00 0.00 0.0600
-6.00 0.00 2.00 0.0700

loop_
_geom_angle_atom_site_label_1
_geom_angle_atom_site_label_2
_geom_angle_atom_site_label_3
_geom_angle
_geom_angle_site_symmetry_1
_geom_angle_site_symmetry_3
_geom_angle_publ_flag
O2_1 Rh1_1 C5_1 99.1(3) . . ?
O2_1 Rh1_1 N1_1 84.8(3) . . ?
C5_1 Rh1_1 N1_1 161.3(3) . . ?
O2_1 Rh1_1 C1_1 133.9(3) . . ?
C5_1 Rh1_1 C1_1 38.4(2) . . ?
N1_1 Rh1_1 C1_1 141.3(3) . . ?
O2_1 Rh1_1 C4_1 93.8(3) . . ?
C5_1 Rh1_1 C4_1 38.3(2) . . ?
N1_1 Rh1_1 C4_1 123.5(3) . . ?
C1_1 Rh1_1 C4_1 64.1(2) . . ?
O2_1 Rh1_1 N2_1 83.6(3) . . ?
C5_1 Rh1_1 N2_1 101.0(3) . . ?
N1_1 Rh1_1 N2_1 97.6(3) . . ?
C1_1 Rh1_1 N2_1 88.3(3) . . ?
C4_1 Rh1_1 N2_1 138.5(3) . . ?
O2_1 Rh1_1 C2_1 157.5(3) . . ?
C5_1 Rh1_1 C2_1 63.96(11) . . ?
N1_1 Rh1_1 C2_1 106.7(3) . . ?
C1_1 Rh1_1 C2_1 38.1(2) . . ?
C4_1 Rh1_1 C2_1 63.69(11) . . ?
N2_1 Rh1_1 C2_1 113.1(3) . . ?
O2_1 Rh1_1 C3_1 122.6(3) . . ?
C5_1 Rh1_1 C3_1 63.88(11) . . ?
N1_1 Rh1_1 C3_1 98.5(3) . . ?
C1_1 Rh1_1 C3_1 63.73(11) . . ?
C4_1 Rh1_1 C3_1 38.0(3) . . ?
N2_1 Rh1_1 C3_1 150.2(3) . . ?
C2_1 Rh1_1 C3_1 37.9(2) . . ?
C11_1 O1_1 H4_1 135(2) . . ?
C17_1 O2_1 Rh1_1 123.1(7) . . ?
C19_1 O4_1 H4_1 124.4(17) . . ?
C15_1 N1_1 C11_1 118.2(7) . . ?
C15_1 N1_1 Rh1_1 118.8(5) . . ?
C11_1 N1_1 Rh1_1 122.9(5) . . ?
C19_1 N2_1 C23_1 118.5(8) . . ?
C19_1 N2_1 Rh1_1 122.6(7) . . ?
C23_1 N2_1 Rh1_1 114.3(7) . . ?
C2_1 C1_1 C5_1 108.0 . . ?
C2_1 C1_1 C6_1 126.0 . . ?
C5_1 C1_1 C6_1 126.0 . . ?
C2_1 C1_1 Rh1_1 71.78(16) . . ?
C5_1 C1_1 Rh1_1 70.45(17) . . ?
C6_1 C1_1 Rh1_1 123.4(4) . . ?
C1_1 C2_1 C3_1 108.0 . . ?
C1_1 C2_1 C7_1 126.0 . . ?
C3_1 C2_1 C7_1 126.0 . . ?
C1_1 C2_1 Rh1_1 70.09(16) . . ?
C3_1 C2_1 Rh1_1 71.24(16) . . ?
C7_1 C2_1 Rh1_1 124.3(4) . . ?
C4_1 C3_1 C2_1 108.0 . . ?
C4_1 C3_1 C8_1 126.0 . . ?
C2_1 C3_1 C8_1 126.0 . . ?
C4_1 C3_1 Rh1_1 70.26(16) . . ?
C2_1 C3_1 Rh1_1 70.88(16) . . ?
C8_1 C3_1 Rh1_1 124.5(4) . . ?
C5_1 C4_1 C3_1 108.0 . . ?
C5_1 C4_1 C9_1 126.0 . . ?
C3_1 C4_1 C9_1 126.0 . . ?
C5_1 C4_1 Rh1_1 70.2(3) . . ?
C3_1 C4_1 Rh1_1 71.72(16) . . ?
C9_1 C4_1 Rh1_1 123.7(4) . . ?
C4_1 C5_1 C1_1 108.0 . . ?
C4_1 C5_1 C10_1 126.0 . . ?
C1_1 C5_1 C10_1 126.0 . . ?
C4_1 C5_1 Rh1_1 71.5(3) . . ?
C1_1 C5_1 Rh1_1 71.13(16) . . ?
C10_1 C5_1 Rh1_1 123.1(4) . . ?
C1_1 C6_1 H6A_1 109.5 . . ?
C1_1 C6_1 H6B_1 109.5 . . ?
H6A_1 C6_1 H6B_1 109.5 . . ?
C1_1 C6_1 H6C_1 109.5 . . ?
H6A_1 C6_1 H6C_1 109.5 . . ?
H6B_1 C6_1 H6C_1 109.5 . . ?
C2_1 C7_1 H7A_1 109.5 . . ?
C2_1 C7_1 H7B_1 109.5 . . ?
H7A_1 C7_1 H7B_1 109.5 . . ?
C2_1 C7_1 H7C_1 109.5 . . ?
H7A_1 C7_1 H7C_1 109.5 . . ?
H7B_1 C7_1 H7C_1 109.5 . . ?
C3_1 C8_1 H8A_1 109.5 . . ?
C3_1 C8_1 H8B_1 109.5 . . ?
H8A_1 C8_1 H8B_1 109.5 . . ?
C3_1 C8_1 H8C_1 109.5 . . ?
H8A_1 C8_1 H8C_1 109.5 . . ?
H8B_1 C8_1 H8C_1 109.5 . . ?
C4_1 C9_1 H9A_1 109.5 . . ?
C4_1 C9_1 H9B_1 109.5 . . ?
H9A_1 C9_1 H9B_1 109.5 . . ?
C4_1 C9_1 H9C_1 109.5 . . ?
H9A_1 C9_1 H9C_1 109.5 . . ?
H9B_1 C9_1 H9C_1 109.5 . . ?
C5_1 C10_1 H10A_1 109.5 . . ?
C5_1 C10_1 H10B_1 109.5 . . ?
H10A_1 C10_1 H10B_1 109.5 . . ?
C5_1 C10_1 H10C_1 109.5 . . ?
H10A_1 C10_1 H10C_1 109.5 . . ?
H10B_1 C10_1 H10C_1 109.5 . . ?
O1_1 C11_1 N1_1 119.9(8) . . ?
O1_1 C11_1 C12_1 119.7(9) . . ?
N1_1 C11_1 C12_1 120.3(8) . . ?
C13_1 C12_1 C11_1 121.0(9) . . ?
C13_1 C12_1 H12_1 119.5 . . ?
C11_1 C12_1 H12_1 119.5 . . ?
C12_1 C13_1 C14_1 117.4(8) . . ?
C12_1 C13_1 C18_1 123.4(10) . . ?
C14_1 C13_1 C18_1 119.2(9) . . ?
C15_1 C14_1 C13_1 120.3(9) . . ?
C15_1 C14_1 H14_1 119.9 . . ?
C13_1 C14_1 H14_1 119.9 . . ?
N1_1 C15_1 C14_1 122.4(8) . . ?
N1_1 C15_1 C16_1 118.4(8) . . ?
C14_1 C15_1 C16_1 119.1(9) . . ?
C15_1 C16_1 C17_1 112.4(10) . . ?
C15_1 C16_1 H16A_1 109.1 . . ?
C17_1 C16_1 H16A_1 109.1 . . ?
C15_1 C16_1 H16B_1 109.1 . . ?
C17_1 C16_1 H16B_1 109.1 . . ?
H16A_1 C16_1 H16B_1 107.8 . . ?
O3_1 C17_1 O2_1 119.9(11) . . ?
O3_1 C17_1 C16_1 121.3(11) . . ?
O2_1 C17_1 C16_1 117.6(9) . . ?
C13_1 C18_1 H18A_1 109.5 . . ?
C13_1 C18_1 H18B_1 109.5 . . ?
H18A_1 C18_1 H18B_1 109.5 . . ?
C13_1 C18_1 H18C_1 109.5 . . ?
H18A_1 C18_1 H18C_1 109.5 . . ?
H18B_1 C18_1 H18C_1 109.5 . . ?
O4_1 C19_1 N2_1 121.5(9) . . ?
O4_1 C19_1 C20_1 118.0(10) . . ?
N2_1 C19_1 C20_1 119.6(9) . . ?
C21_1 C20_1 C19_1 119.7(10) . . ?
C21_1 C20_1 H20_1 120.1 . . ?
C19_1 C20_1 H20_1 120.1 . . ?
C20_1 C21_1 C22_1 121.2(10) . . ?
C20_1 C21_1 H21_1 119.4 . . ?
C22_1 C21_1 H21_1 119.4 . . ?
C21_1 C22_1 C23_1 118.4(11) . . ?
C21_1 C22_1 H22_1 120.8 . . ?
C23_1 C22_1 H22_1 120.8 . . ?
N2_1 C23_1 C22_1 122.4(10) . . ?
N2_1 C23_1 H23_1 118.8 . . ?
C22_1 C23_1 H23_1 118.8 . . ?
O2_2 Rh1_2 C5_2 100.4(3) . . ?
O2_2 Rh1_2 C1_2 135.8(3) . . ?
C5_2 Rh1_2 C1_2 38.4(2) . . ?
O2_2 Rh1_2 C2_2 158.3(3) . . ?
C5_2 Rh1_2 C2_2 65.0(3) . . ?
C1_2 Rh1_2 C2_2 38.6(2) . . ?
O2_2 Rh1_2 C4_2 94.5(3) . . ?
C5_2 Rh1_2 C4_2 38.6(2) . . ?
C1_2 Rh1_2 C4_2 63.8(3) . . ?
C2_2 Rh1_2 C4_2 64.0(3) . . ?
O2_2 Rh1_2 N1_2 84.2(3) . . ?
C5_2 Rh1_2 N1_2 162.6(3) . . ?
C1_2 Rh1_2 N1_2 140.1(3) . . ?
C2_2 Rh1_2 N1_2 105.3(3) . . ?
C4_2 Rh1_2 N1_2 124.7(3) . . ?
O2_2 Rh1_2 N2_2 83.0(3) . . ?
C5_2 Rh1_2 N2_2 100.4(3) . . ?
C1_2 Rh1_2 N2_2 89.2(3) . . ?
C2_2 Rh1_2 N2_2 114.4(3) . . ?
C4_2 Rh1_2 N2_2 138.1(3) . . ?
N1_2 Rh1_2 N2_2 96.8(3) . . ?
O2_2 Rh1_2 C3_2 122.1(3) . . ?
C5_2 Rh1_2 C3_2 64.7(3) . . ?
C1_2 Rh1_2 C3_2 64.0(3) . . ?
C2_2 Rh1_2 C3_2 38.2(2) . . ?
C4_2 Rh1_2 C3_2 38.1(2) . . ?
N1_2 Rh1_2 C3_2 98.5(3) . . ?
N2_2 Rh1_2 C3_2 151.7(3) . . ?
C11_2 O1_2 H4_2 124(2) . . ?
C17_2 O2_2 Rh1_2 121.7(7) . . ?
C19_2 O4_2 H4_2 129(2) . . ?
C15_2 N1_2 C11_2 117.6(7) . . ?
C15_2 N1_2 Rh1_2 117.9(5) . . ?
C11_2 N1_2 Rh1_2 124.5(5) . . ?
C19_2 N2_2 C23_2 119.7(8) . . ?
C19_2 N2_2 Rh1_2 121.3(7) . . ?
C23_2 N2_2 Rh1_2 114.1(7) . . ?
C5_2 C1_2 C2_2 108.7(6) . . ?
C5_2 C1_2 C6_2 127.3(9) . . ?
C2_2 C1_2 C6_2 124.0(9) . . ?
C5_2 C1_2 Rh1_2 69.9(4) . . ?
C2_2 C1_2 Rh1_2 70.9(4) . . ?
C6_2 C1_2 Rh1_2 126.0(8) . . ?
C3_2 C2_2 C1_2 107.5(6) . . ?
C3_2 C2_2 C7_2 124.2(9) . . ?
C1_2 C2_2 C7_2 127.9(9) . . ?
C3_2 C2_2 Rh1_2 71.7(4) . . ?
C1_2 C2_2 Rh1_2 70.5(4) . . ?
C7_2 C2_2 Rh1_2 128.4(8) . . ?
C4_2 C3_2 C2_2 107.6(6) . . ?
C4_2 C3_2 C8_2 124.4(9) . . ?
C2_2 C3_2 C8_2 127.8(9) . . ?
C4_2 C3_2 Rh1_2 70.3(4) . . ?
C2_2 C3_2 Rh1_2 70.1(4) . . ?
C8_2 C3_2 Rh1_2 128.9(8) . . ?
C3_2 C4_2 C5_2 108.8(6) . . ?
C3_2 C4_2 C9_2 127.4(8) . . ?
C5_2 C4_2 C9_2 123.8(8) . . ?
C3_2 C4_2 Rh1_2 71.6(4) . . ?
C5_2 C4_2 Rh1_2 69.5(4) . . ?
C9_2 C4_2 Rh1_2 127.1(8) . . ?
C1_2 C5_2 C4_2 107.3(6) . . ?
C1_2 C5_2 C10_2 128.0(9) . . ?
C4_2 C5_2 C10_2 124.6(9) . . ?
C1_2 C5_2 Rh1_2 71.7(4) . . ?
C4_2 C5_2 Rh1_2 71.9(4) . . ?
C10_2 C5_2 Rh1_2 124.6(8) . . ?
C1_2 C6_2 H6A_2 109.5 . . ?
C1_2 C6_2 H6B_2 109.5 . . ?
H6A_2 C6_2 H6B_2 109.5 . . ?
C1_2 C6_2 H6C_2 109.5 . . ?
H6A_2 C6_2 H6C_2 109.5 . . ?
H6B_2 C6_2 H6C_2 109.5 . . ?
C2_2 C7_2 H7A_2 109.5 . . ?
C2_2 C7_2 H7B_2 109.5 . . ?
H7A_2 C7_2 H7B_2 109.5 . . ?
C2_2 C7_2 H7C_2 109.5 . . ?
H7A_2 C7_2 H7C_2 109.5 . . ?
H7B_2 C7_2 H7C_2 109.5 . . ?
C3_2 C8_2 H8A_2 109.5 . . ?
C3_2 C8_2 H8B_2 109.5 . . ?
H8A_2 C8_2 H8B_2 109.5 . . ?
C3_2 C8_2 H8C_2 109.5 . . ?
H8A_2 C8_2 H8C_2 109.5 . . ?
H8B_2 C8_2 H8C_2 109.5 . . ?
C4_2 C9_2 H9A_2 109.5 . . ?
C4_2 C9_2 H9B_2 109.5 . . ?
H9A_2 C9_2 H9B_2 109.5 . . ?
C4_2 C9_2 H9C_2 109.5 . . ?
H9A_2 C9_2 H9C_2 109.5 . . ?
H9B_2 C9_2 H9C_2 109.5 . . ?
C5_2 C10_2 H10A_2 109.5 . . ?
C5_2 C10_2 H10B_2 109.5 . . ?
H10A_2 C10_2 H10B_2 109.5 . . ?
C5_2 C10_2 H10C_2 109.5 . . ?
H10A_2 C10_2 H10C_2 109.5 . . ?
H10B_2 C10_2 H10C_2 109.5 . . ?
O1_2 C11_2 N1_2 120.9(8) . . ?
O1_2 C11_2 C12_2 118.7(8) . . ?
N1_2 C11_2 C12_2 120.3(8) . . ?
C13_2 C12_2 C11_2 121.0(9) . . ?
C13_2 C12_2 H12_2 119.5 . . ?
C11_2 C12_2 H12_2 119.5 . . ?
C12_2 C13_2 C14_2 117.4(8) . . ?
C12_2 C13_2 C18_2 122.0(9) . . ?
C14_2 C13_2 C18_2 120.3(9) . . ?
C15_2 C14_2 C13_2 119.8(9) . . ?
C15_2 C14_2 H14_2 120.1 . . ?
C13_2 C14_2 H14_2 120.1 . . ?
N1_2 C15_2 C14_2 123.3(8) . . ?
N1_2 C15_2 C16_2 117.5(8) . . ?
C14_2 C15_2 C16_2 119.2(8) . . ?
C15_2 C16_2 C17_2 112.0(9) . . ?
C15_2 C16_2 H16A_2 109.2 . . ?
C17_2 C16_2 H16A_2 109.2 . . ?
C15_2 C16_2 H16B_2 109.2 . . ?
C17_2 C16_2 H16B_2 109.2 . . ?
H16A_2 C16_2 H16B_2 107.9 . . ?
O3_2 C17_2 O2_2 123.3(11) . . ?
O3_2 C17_2 C16_2 119.6(10) . . ?
O2_2 C17_2 C16_2 117.0(9) . . ?
C13_2 C18_2 H18A_2 109.5 . . ?
C13_2 C18_2 H18B_2 109.5 . . ?
H18A_2 C18_2 H18B_2 109.5 . . ?
C13_2 C18_2 H18C_2 109.5 . . ?
H18A_2 C18_2 H18C_2 109.5 . . ?
H18B_2 C18_2 H18C_2 109.5 . . ?
O4_2 C19_2 N2_2 121.3(9) . . ?
O4_2 C19_2 C20_2 119.2(10) . . ?
N2_2 C19_2 C20_2 119.5(9) . . ?
C21_2 C20_2 C19_2 119.6(10) . . ?
C21_2 C20_2 H20_2 120.2 . . ?
C19_2 C20_2 H20_2 120.2 . . ?
C20_2 C21_2 C22_2 121.3(10) . . ?
C20_2 C21_2 H21_2 119.4 . . ?
C22_2 C21_2 H21_2 119.4 . . ?
C21_2 C22_2 C23_2 119.0(10) . . ?
C21_2 C22_2 H22_2 120.5 . . ?
C23_2 C22_2 H22_2 120.5 . . ?
N2_2 C23_2 C22_2 120.8(10) . . ?
N2_2 C23_2 H23_2 119.6 . . ?
C22_2 C23_2 H23_2 119.6 . . ?
O2_3 Rh1_3 C5_3 97.8(3) . . ?
O2_3 Rh1_3 C4_3 95.8(3) . . ?
C5_3 Rh1_3 C4_3 38.6(2) . . ?
O2_3 Rh1_3 N1_3 85.5(3) . . ?
C5_3 Rh1_3 N1_3 161.1(3) . . ?
C4_3 Rh1_3 N1_3 122.7(3) . . ?
O2_3 Rh1_3 C1_3 131.6(3) . . ?
C5_3 Rh1_3 C1_3 38.3(2) . . ?
C4_3 Rh1_3 C1_3 63.3(3) . . ?
N1_3 Rh1_3 C1_3 142.9(3) . . ?
O2_3 Rh1_3 C2_3 159.5(3) . . ?
C5_3 Rh1_3 C2_3 65.0(3) . . ?
C4_3 Rh1_3 C2_3 63.9(3) . . ?
N1_3 Rh1_3 C2_3 107.2(3) . . ?
C1_3 Rh1_3 C2_3 38.4(2) . . ?
O2_3 Rh1_3 N2_3 82.7(3) . . ?
C5_3 Rh1_3 N2_3 102.0(3) . . ?
C4_3 Rh1_3 N2_3 140.2(3) . . ?
N1_3 Rh1_3 N2_3 96.9(3) . . ?
C1_3 Rh1_3 N2_3 88.2(3) . . ?
C2_3 Rh1_3 N2_3 110.8(3) . . ?
O2_3 Rh1_3 C3_3 125.8(3) . . ?
C5_3 Rh1_3 C3_3 64.7(3) . . ?
C4_3 Rh1_3 C3_3 38.1(2) . . ?
N1_3 Rh1_3 C3_3 98.2(3) . . ?
C1_3 Rh1_3 C3_3 63.5(3) . . ?
C2_3 Rh1_3 C3_3 38.1(2) . . ?
N2_3 Rh1_3 C3_3 148.6(3) . . ?
C11_3 O1_3 H4_3 131(2) . . ?
C17_3 O2_3 Rh1_3 124.6(7) . . ?
C19_3 O4_3 H4_3 123.1(19) . . ?
C15_3 N1_3 C11_3 118.3(7) . . ?
C15_3 N1_3 Rh1_3 118.8(6) . . ?
C11_3 N1_3 Rh1_3 122.9(6) . . ?
C19_3 N2_3 C23_3 119.5(8) . . ?
C19_3 N2_3 Rh1_3 122.8(6) . . ?
C23_3 N2_3 Rh1_3 113.2(7) . . ?
C5_3 C1_3 C2_3 109.4(6) . . ?
C5_3 C1_3 C6_3 123.2(8) . . ?
C2_3 C1_3 C6_3 127.3(8) . . ?
C5_3 C1_3 Rh1_3 69.7(4) . . ?
C2_3 C1_3 Rh1_3 70.9(4) . . ?
C6_3 C1_3 Rh1_3 125.4(8) . . ?
C3_3 C2_3 C1_3 107.1(6) . . ?
C3_3 C2_3 C7_3 125.4(9) . . ?
C1_3 C2_3 C7_3 126.8(9) . . ?
C3_3 C2_3 Rh1_3 71.5(4) . . ?
C1_3 C2_3 Rh1_3 70.8(4) . . ?
C7_3 C2_3 Rh1_3 130.5(9) . . ?
C4_3 C3_3 C2_3 107.7(6) . . ?
C4_3 C3_3 C8_3 125.6(9) . . ?
C2_3 C3_3 C8_3 126.5(9) . . ?
C4_3 C3_3 Rh1_3 70.2(4) . . ?
C2_3 C3_3 Rh1_3 70.4(4) . . ?
C8_3 C3_3 Rh1_3 128.9(8) . . ?
C3_3 C4_3 C5_3 109.1(6) . . ?
C3_3 C4_3 C9_3 125.6(8) . . ?
C5_3 C4_3 C9_3 125.1(8) . . ?
C3_3 C4_3 Rh1_3 71.7(4) . . ?
C5_3 C4_3 Rh1_3 69.8(4) . . ?
C9_3 C4_3 Rh1_3 127.9(8) . . ?
C1_3 C5_3 C4_3 106.6(6) . . ?
C1_3 C5_3 C10_3 129.4(9) . . ?
C4_3 C5_3 C10_3 123.8(9) . . ?
C1_3 C5_3 Rh1_3 72.0(4) . . ?
C4_3 C5_3 Rh1_3 71.7(4) . . ?
C10_3 C5_3 Rh1_3 125.1(8) . . ?
C1_3 C6_3 H6A_3 109.5 . . ?
C1_3 C6_3 H6B_3 109.5 . . ?
H6A_3 C6_3 H6B_3 109.5 . . ?
C1_3 C6_3 H6C_3 109.5 . . ?
H6A_3 C6_3 H6C_3 109.5 . . ?
H6B_3 C6_3 H6C_3 109.5 . . ?
C2_3 C7_3 H7A_3 109.5 . . ?
C2_3 C7_3 H7B_3 109.5 . . ?
H7A_3 C7_3 H7B_3 109.5 . . ?
C2_3 C7_3 H7C_3 109.5 . . ?
H7A_3 C7_3 H7C_3 109.5 . . ?
H7B_3 C7_3 H7C_3 109.5 . . ?
C3_3 C8_3 H8A_3 109.5 . . ?
C3_3 C8_3 H8B_3 109.5 . . ?
H8A_3 C8_3 H8B_3 109.5 . . ?
C3_3 C8_3 H8C_3 109.5 . . ?
H8A_3 C8_3 H8C_3 109.5 . . ?
H8B_3 C8_3 H8C_3 109.5 . . ?
C4_3 C9_3 H9A_3 109.5 . . ?
C4_3 C9_3 H9B_3 109.5 . . ?
H9A_3 C9_3 H9B_3 109.5 . . ?
C4_3 C9_3 H9C_3 109.5 . . ?
H9A_3 C9_3 H9C_3 109.5 . . ?
H9B_3 C9_3 H9C_3 109.5 . . ?
C5_3 C10_3 H10A_3 109.5 . . ?
C5_3 C10_3 H10B_3 109.5 . . ?
H10A_3 C10_3 H10B_3 109.5 . . ?
C5_3 C10_3 H10C_3 109.5 . . ?
H10A_3 C10_3 H10C_3 109.5 . . ?
H10B_3 C10_3 H10C_3 109.5 . . ?
O1_3 C11_3 N1_3 120.7(9) . . ?
O1_3 C11_3 C12_3 118.9(9) . . ?
N1_3 C11_3 C12_3 120.4(8) . . ?
C13_3 C12_3 C11_3 120.6(9) . . ?
C13_3 C12_3 H12_3 119.7 . . ?
C11_3 C12_3 H12_3 119.7 . . ?
C12_3 C13_3 C14_3 116.9(9) . . ?
C12_3 C13_3 C18_3 121.7(10) . . ?
C14_3 C13_3 C18_3 120.4(10) . . ?
C15_3 C14_3 C13_3 120.8(9) . . ?
C15_3 C14_3 H14_3 119.6 . . ?
C13_3 C14_3 H14_3 119.6 . . ?
N1_3 C15_3 C14_3 122.2(8) . . ?
N1_3 C15_3 C16_3 118.9(8) . . ?
C14_3 C15_3 C16_3 118.9(9) . . ?
C17_3 C16_3 C15_3 113.0(10) . . ?
C17_3 C16_3 H16A_3 109.0 . . ?
C15_3 C16_3 H16A_3 109.0 . . ?
C17_3 C16_3 H16B_3 109.0 . . ?
C15_3 C16_3 H16B_3 109.0 . . ?
H16A_3 C16_3 H16B_3 107.8 . . ?
O3_3 C17_3 O2_3 120.2(11) . . ?
O3_3 C17_3 C16_3 123.0(10) . . ?
O2_3 C17_3 C16_3 116.5(9) . . ?
C13_3 C18_3 H18A_3 109.5 . . ?
C13_3 C18_3 H18B_3 109.5 . . ?
H18A_3 C18_3 H18B_3 109.5 . . ?
C13_3 C18_3 H18C_3 109.5 . . ?
H18A_3 C18_3 H18C_3 109.5 . . ?
H18B_3 C18_3 H18C_3 109.5 . . ?
O4_3 C19_3 N2_3 121.4(9) . . ?
O4_3 C19_3 C20_3 119.8(10) . . ?
N2_3 C19_3 C20_3 118.4(9) . . ?
C21_3 C20_3 C19_3 120.4(10) . . ?
C21_3 C20_3 H20_3 119.8 . . ?
C19_3 C20_3 H20_3 119.8 . . ?
C20_3 C21_3 C22_3 121.3(10) . . ?
C20_3 C21_3 H21_3 119.3 . . ?
C22_3 C21_3 H21_3 119.3 . . ?
C21_3 C22_3 C23_3 117.8(10) . . ?
C21_3 C22_3 H22_3 121.1 . . ?
C23_3 C22_3 H22_3 121.1 . . ?
N2_3 C23_3 C22_3 122.2(10) . . ?
N2_3 C23_3 H23_3 118.9 . . ?
C22_3 C23_3 H23_3 118.9 . . ?
O2_4 Rh1_4 C5_4 98.0(3) . . ?
O2_4 Rh1_4 C4_4 96.4(3) . . ?
C5_4 Rh1_4 C4_4 38.9(2) . . ?
O2_4 Rh1_4 C2_4 160.2(3) . . ?
C5_4 Rh1_4 C2_4 65.1(3) . . ?
C4_4 Rh1_4 C2_4 64.1(3) . . ?
O2_4 Rh1_4 C1_4 131.5(3) . . ?
C5_4 Rh1_4 C1_4 38.2(2) . . ?
C4_4 Rh1_4 C1_4 63.3(3) . . ?
C2_4 Rh1_4 C1_4 38.3(2) . . ?
O2_4 Rh1_4 N1_4 84.4(3) . . ?
C5_4 Rh1_4 N1_4 160.0(3) . . ?
C4_4 Rh1_4 N1_4 121.2(3) . . ?
C2_4 Rh1_4 N1_4 108.0(3) . . ?
C1_4 Rh1_4 N1_4 144.1(3) . . ?
O2_4 Rh1_4 N2_4 82.6(3) . . ?
C5_4 Rh1_4 N2_4 102.7(3) . . ?
C4_4 Rh1_4 N2_4 141.3(3) . . ?
C2_4 Rh1_4 N2_4 110.2(3) . . ?
C1_4 Rh1_4 N2_4 88.5(3) . . ?
N1_4 Rh1_4 N2_4 97.3(3) . . ?
O2_4 Rh1_4 C3_4 126.7(3) . . ?
C5_4 Rh1_4 C3_4 64.8(3) . . ?
C4_4 Rh1_4 C3_4 38.1(2) . . ?
C2_4 Rh1_4 C3_4 38.2(2) . . ?
C1_4 Rh1_4 C3_4 63.4(3) . . ?
N1_4 Rh1_4 C3_4 97.8(3) . . ?
N2_4 Rh1_4 C3_4 148.2(3) . . ?
C11_4 O1_4 H4_4 120.0(18) . . ?
C17_4 O2_4 Rh1_4 123.8(7) . . ?
C19_4 O4_4 H4_4 125.3(17) . . ?
C15_4 N1_4 C11_4 116.7(6) . . ?
C15_4 N1_4 Rh1_4 119.2(5) . . ?
C11_4 N1_4 Rh1_4 124.1(5) . . ?
C19_4 N2_4 C23_4 120.3(8) . . ?
C19_4 N2_4 Rh1_4 123.1(7) . . ?
C23_4 N2_4 Rh1_4 111.4(7) . . ?
C5_4 C1_4 C2_4 109.9(6) . . ?
C5_4 C1_4 C6_4 123.9(8) . . ?
C2_4 C1_4 C6_4 126.2(8) . . ?
C5_4 C1_4 Rh1_4 69.9(4) . . ?
C2_4 C1_4 Rh1_4 70.8(4) . . ?
C6_4 C1_4 Rh1_4 127.0(7) . . ?
C1_4 C2_4 C3_4 107.0(6) . . ?
C1_4 C2_4 C7_4 126.6(8) . . ?
C3_4 C2_4 C7_4 125.7(8) . . ?
C1_4 C2_4 Rh1_4 70.9(3) . . ?
C3_4 C2_4 Rh1_4 71.6(4) . . ?
C7_4 C2_4 Rh1_4 130.2(7) . . ?
C4_4 C3_4 C2_4 107.7(6) . . ?
C4_4 C3_4 C8_4 126.7(8) . . ?
C2_4 C3_4 C8_4 125.4(8) . . ?
C4_4 C3_4 Rh1_4 69.9(4) . . ?
C2_4 C3_4 Rh1_4 70.2(4) . . ?
C8_4 C3_4 Rh1_4 128.4(8) . . ?
C3_4 C4_4 C5_4 109.0(6) . . ?
C3_4 C4_4 C9_4 126.5(8) . . ?
C5_4 C4_4 C9_4 124.3(8) . . ?
C3_4 C4_4 Rh1_4 72.0(4) . . ?
C5_4 C4_4 Rh1_4 70.0(4) . . ?
C9_4 C4_4 Rh1_4 128.1(8) . . ?
C1_4 C5_4 C4_4 106.2(6) . . ?
C1_4 C5_4 C10_4 131.1(8) . . ?
C4_4 C5_4 C10_4 122.7(8) . . ?
C1_4 C5_4 Rh1_4 71.9(4) . . ?
C4_4 C5_4 Rh1_4 71.2(4) . . ?
C10_4 C5_4 Rh1_4 124.4(8) . . ?
C1_4 C6_4 H6A_4 109.5 . . ?
C1_4 C6_4 H6B_4 109.5 . . ?
H6A_4 C6_4 H6B_4 109.5 . . ?
C1_4 C6_4 H6C_4 109.5 . . ?
H6A_4 C6_4 H6C_4 109.5 . . ?
H6B_4 C6_4 H6C_4 109.5 . . ?
C2_4 C7_4 H7A_4 109.5 . . ?
C2_4 C7_4 H7B_4 109.5 . . ?
H7A_4 C7_4 H7B_4 109.5 . . ?
C2_4 C7_4 H7C_4 109.5 . . ?
H7A_4 C7_4 H7C_4 109.5 . . ?
H7B_4 C7_4 H7C_4 109.5 . . ?
C3_4 C8_4 H8A_4 109.5 . . ?
C3_4 C8_4 H8B_4 109.5 . . ?
H8A_4 C8_4 H8B_4 109.5 . . ?
C3_4 C8_4 H8C_4 109.5 . . ?
H8A_4 C8_4 H8C_4 109.5 . . ?
H8B_4 C8_4 H8C_4 109.5 . . ?
C4_4 C9_4 H9A_4 109.5 . . ?
C4_4 C9_4 H9B_4 109.5 . . ?
H9A_4 C9_4 H9B_4 109.5 . . ?
C4_4 C9_4 H9C_4 109.5 . . ?
H9A_4 C9_4 H9C_4 109.5 . . ?
H9B_4 C9_4 H9C_4 109.5 . . ?
C5_4 C10_4 H10A_4 109.5 . . ?
C5_4 C10_4 H10B_4 109.5 . . ?
H10A_4 C10_4 H10B_4 109.5 . . ?
C5_4 C10_4 H10C_4 109.5 . . ?
H10A_4 C10_4 H10C_4 109.5 . . ?
H10B_4 C10_4 H10C_4 109.5 . . ?
O1_4 C11_4 N1_4 120.6(8) . . ?
O1_4 C11_4 C12_4 118.2(8) . . ?
N1_4 C11_4 C12_4 121.1(8) . . ?
C13_4 C12_4 C11_4 121.6(9) . . ?
C13_4 C12_4 H12_4 119.2 . . ?
C11_4 C12_4 H12_4 119.2 . . ?
C12_4 C13_4 C14_4 116.6(8) . . ?
C12_4 C13_4 C18_4 122.0(10) . . ?
C14_4 C13_4 C18_4 121.3(10) . . ?
C15_4 C14_4 C13_4 120.2(9) . . ?
C15_4 C14_4 H14_4 119.9 . . ?
C13_4 C14_4 H14_4 119.9 . . ?
N1_4 C15_4 C14_4 123.2(8) . . ?
N1_4 C15_4 C16_4 118.2(8) . . ?
C14_4 C15_4 C16_4 118.4(8) . . ?
C17_4 C16_4 C15_4 112.4(9) . . ?
C17_4 C16_4 H16A_4 109.1 . . ?
C15_4 C16_4 H16A_4 109.1 . . ?
C17_4 C16_4 H16B_4 109.1 . . ?
C15_4 C16_4 H16B_4 109.1 . . ?
H16A_4 C16_4 H16B_4 107.9 . . ?
O3_4 C17_4 O2_4 120.2(10) . . ?
O3_4 C17_4 C16_4 122.0(10) . . ?
O2_4 C17_4 C16_4 117.5(9) . . ?
C13_4 C18_4 H18A_4 109.5 . . ?
C13_4 C18_4 H18B_4 109.5 . . ?
H18A_4 C18_4 H18B_4 109.5 . . ?
C13_4 C18_4 H18C_4 109.5 . . ?
H18A_4 C18_4 H18C_4 109.5 . . ?
H18B_4 C18_4 H18C_4 109.5 . . ?
O4_4 C19_4 N2_4 121.3(9) . . ?
O4_4 C19_4 C20_4 120.2(9) . . ?
N2_4 C19_4 C20_4 118.3(9) . . ?
C21_4 C20_4 C19_4 119.5(10) . . ?
C21_4 C20_4 H20_4 120.3 . . ?
C19_4 C20_4 H20_4 120.3 . . ?
C20_4 C21_4 C22_4 121.5(10) . . ?
C20_4 C21_4 H21_4 119.2 . . ?
C22_4 C21_4 H21_4 119.2 . . ?
C21_4 C22_4 C23_4 118.1(10) . . ?
C21_4 C22_4 H22_4 121.0 . . ?
C23_4 C22_4 H22_4 121.0 . . ?
N2_4 C23_4 C22_4 121.6(10) . . ?
N2_4 C23_4 H23_4 119.2 . . ?
C22_4 C23_4 H23_4 119.2 . . ?
C2 C1 H1A 109.5 . . ?
C2 C1 H1B 109.5 . . ?
H1A C1 H1B 109.5 . . ?
C2 C1 H1C 109.5 . . ?
H1A C1 H1C 109.5 . . ?
H1B C1 H1C 109.5 . . ?
N1 C2 C1 179.99 . . ?
C4 C3 H3A 109.5 . . ?
C4 C3 H3B 109.5 . . ?
H3A C3 H3B 109.5 . . ?
C4 C3 H3C 109.5 . . ?
H3A C3 H3C 109.5 . . ?
H3B C3 H3C 109.5 . . ?
N2 C4 C3 179.96 . . ?
C6 C5 H5A 109.5 . . ?
C6 C5 H5B 109.5 . . ?
H5A C5 H5B 109.5 . . ?
C6 C5 H5C 109.5 . . ?
H5A C5 H5C 109.5 . . ?
H5B C5 H5C 109.5 . . ?
N3 C6 C5 179.97 . . ?
C8 C7 H7A 109.5 . . ?
C8 C7 H7B 109.5 . . ?
H7A C7 H7B 109.5 . . ?
C8 C7 H7C 109.5 . . ?
H7A C7 H7C 109.5 . . ?
H7B C7 H7C 109.5 . . ?
N4 C8 C7 180.0 . . ?
C10 C9 H9A 109.5 . . ?
C10 C9 H9B 109.5 . . ?
H9A C9 H9B 109.5 . . ?
C10 C9 H9C 109.5 . . ?
H9A C9 H9C 109.4 . . ?
H9B C9 H9C 109.5 . . ?
N5 C10 C9 180.0 . . ?
C12 C11 H11A 109.5 . . ?
C12 C11 H11B 109.5 . . ?
H11A C11 H11B 109.5 . . ?
C12 C11 H11C 109.5 . . ?
H11A C11 H11C 109.5 . . ?
H11B C11 H11C 109.5 . . ?
N6 C12 C11 180.0 . . ?

loop_
_geom_bond_atom_site_label_1
_geom_bond_atom_site_label_2
_geom_bond_distance
_geom_bond_site_symmetry_2
_geom_bond_publ_flag
Rh1_1 O2_1 2.102(6) . ?
Rh1_1 C5_1 2.153(5) . ?
Rh1_1 N1_1 2.158(6) . ?
Rh1_1 C1_1 2.162(5) . ?
Rh1_1 C4_1 2.170(5) . ?
Rh1_1 N2_1 2.178(6) . ?
Rh1_1 C2_1 2.185(5) . ?
Rh1_1 C3_1 2.189(5) . ?
O1_1 C11_1 1.283(9) . ?
O1_1 H4_1 1.114(14) . ?
O2_1 C17_1 1.289(10) . ?
O3_1 C17_1 1.242(11) . ?
O4_1 C19_1 1.282(10) . ?
O4_1 H4_1 1.22(2) . ?
N1_1 C15_1 1.355(9) . ?
N1_1 C11_1 1.361(9) . ?
N2_1 C19_1 1.349(10) . ?
N2_1 C23_1 1.359(10) . ?
C1_1 C2_1 1.4200 . ?
C1_1 C5_1 1.4200 . ?
C1_1 C6_1 1.5095 . ?
C2_1 C3_1 1.4200 . ?
C2_1 C7_1 1.5095 . ?
C3_1 C4_1 1.4200 . ?
C3_1 C8_1 1.5095 . ?
C4_1 C5_1 1.4200 . ?
C4_1 C9_1 1.5095 . ?
C5_1 C10_1 1.5095 . ?
C6_1 H6A_1 0.9800 . ?
C6_1 H6B_1 0.9800 . ?
C6_1 H6C_1 0.9800 . ?
C7_1 H7A_1 0.9800 . ?
C7_1 H7B_1 0.9800 . ?
C7_1 H7C_1 0.9800 . ?
C8_1 H8A_1 0.9800 . ?
C8_1 H8B_1 0.9800 . ?
C8_1 H8C_1 0.9800 . ?
C9_1 H9A_1 0.9800 . ?
C9_1 H9B_1 0.9800 . ?
C9_1 H9C_1 0.9800 . ?
C10_1 H10A_1 0.9800 . ?
C10_1 H10B_1 0.9800 . ?
C10_1 H10C_1 0.9800 . ?
C11_1 C12_1 1.423(9) . ?
C12_1 C13_1 1.360(10) . ?
C12_1 H12_1 0.9500 . ?
C13_1 C14_1 1.396(11) . ?
C13_1 C18_1 1.501(10) . ?
C14_1 C15_1 1.376(10) . ?
C14_1 H14_1 0.9500 . ?
C15_1 C16_1 1.498(10) . ?
C16_1 C17_1 1.503(11) . ?
C16_1 H16A_1 0.9900 . ?
C16_1 H16B_1 0.9900 . ?
C18_1 H18A_1 0.9800 . ?
C18_1 H18B_1 0.9800 . ?
C18_1 H18C_1 0.9800 . ?
C19_1 C20_1 1.448(11) . ?
C20_1 C21_1 1.336(12) . ?
C20_1 H20_1 0.9500 . ?
C21_1 C22_1 1.350(13) . ?
C21_1 H21_1 0.9500 . ?
C22_1 C23_1 1.407(11) . ?
C22_1 H22_1 0.9500 . ?
C23_1 H23_1 0.9500 . ?
Rh1_2 O2_2 2.105(6) . ?
Rh1_2 C5_2 2.134(7) . ?
Rh1_2 C1_2 2.157(6) . ?
Rh1_2 C2_2 2.163(7) . ?
Rh1_2 C4_2 2.165(7) . ?
Rh1_2 N1_2 2.169(6) . ?
Rh1_2 N2_2 2.175(6) . ?
Rh1_2 C3_2 2.183(6) . ?
O1_2 C11_2 1.287(9) . ?
O1_2 H4_2 1.21(2) . ?
O2_2 C17_2 1.290(10) . ?
O3_2 C17_2 1.239(10) . ?
O4_2 C19_2 1.284(10) . ?
O4_2 H4_2 1.17(2) . ?
N1_2 C15_2 1.353(9) . ?
N1_2 C11_2 1.355(9) . ?
N2_2 C19_2 1.347(10) . ?
N2_2 C23_2 1.360(10) . ?
C1_2 C5_2 1.413(8) . ?
C1_2 C2_2 1.427(8) . ?
C1_2 C6_2 1.506(8) . ?
C2_2 C3_2 1.423(8) . ?
C2_2 C7_2 1.497(8) . ?
C3_2 C4_2 1.419(8) . ?
C3_2 C8_2 1.501(8) . ?
C4_2 C5_2 1.422(8) . ?
C4_2 C9_2 1.512(8) . ?
C5_2 C10_2 1.505(8) . ?
C6_2 H6A_2 0.9800 . ?
C6_2 H6B_2 0.9800 . ?
C6_2 H6C_2 0.9800 . ?
C7_2 H7A_2 0.9800 . ?
C7_2 H7B_2 0.9800 . ?
C7_2 H7C_2 0.9800 . ?
C8_2 H8A_2 0.9800 . ?
C8_2 H8B_2 0.9800 . ?
C8_2 H8C_2 0.9800 . ?
C9_2 H9A_2 0.9800 . ?
C9_2 H9B_2 0.9800 . ?
C9_2 H9C_2 0.9800 . ?
C10_2 H10A_2 0.9800 . ?
C10_2 H10B_2 0.9800 . ?
C10_2 H10C_2 0.9800 . ?
C11_2 C12_2 1.424(10) . ?
C12_2 C13_2 1.359(10) . ?
C12_2 H12_2 0.9500 . ?
C13_2 C14_2 1.396(10) . ?
C13_2 C18_2 1.504(10) . ?
C14_2 C15_2 1.374(10) . ?
C14_2 H14_2 0.9500 . ?
C15_2 C16_2 1.497(10) . ?
C16_2 C17_2 1.507(11) . ?
C16_2 H16A_2 0.9900 . ?
C16_2 H16B_2 0.9900 . ?
C18_2 H18A_2 0.9800 . ?
C18_2 H18B_2 0.9800 . ?
C18_2 H18C_2 0.9800 . ?
C19_2 C20_2 1.440(11) . ?
C20_2 C21_2 1.334(12) . ?
C20_2 H20_2 0.9500 . ?
C21_2 C22_2 1.351(13) . ?
C21_2 H21_2 0.9500 . ?
C22_2 C23_2 1.410(11) . ?
C22_2 H22_2 0.9500 . ?
C23_2 H23_2 0.9500 . ?
Rh1_3 O2_3 2.100(6) . ?
Rh1_3 C5_3 2.138(7) . ?
Rh1_3 C4_3 2.163(7) . ?
Rh1_3 N1_3 2.164(6) . ?
Rh1_3 C1_3 2.168(6) . ?
Rh1_3 C2_3 2.169(7) . ?
Rh1_3 N2_3 2.180(6) . ?
Rh1_3 C3_3 2.183(7) . ?
O1_3 C11_3 1.288(9) . ?
O1_3 H4_3 1.15(3) . ?
O2_3 C17_3 1.285(9) . ?
O3_3 C17_3 1.239(10) . ?
O4_3 C19_3 1.280(10) . ?
O4_3 H4_3 1.238(16) . ?
N1_3 C15_3 1.354(9) . ?
N1_3 C11_3 1.356(9) . ?
N2_3 C19_3 1.348(10) . ?
N2_3 C23_3 1.356(10) . ?
C1_3 C5_3 1.411(8) . ?
C1_3 C2_3 1.425(8) . ?
C1_3 C6_3 1.511(8) . ?
C2_3 C3_3 1.422(8) . ?
C2_3 C7_3 1.491(8) . ?
C3_3 C4_3 1.419(8) . ?
C3_3 C8_3 1.505(18) . ?
C4_3 C5_3 1.421(8) . ?
C4_3 C9_3 1.509(15) . ?
C5_3 C10_3 1.505(8) . ?
C6_3 H6A_3 0.9800 . ?
C6_3 H6B_3 0.9800 . ?
C6_3 H6C_3 0.9800 . ?
C7_3 H7A_3 0.9800 . ?
C7_3 H7B_3 0.9800 . ?
C7_3 H7C_3 0.9800 . ?
C8_3 H8A_3 0.9800 . ?
C8_3 H8B_3 0.9800 . ?
C8_3 H8C_3 0.9800 . ?
C9_3 H9A_3 0.9800 . ?
C9_3 H9B_3 0.9800 . ?
C9_3 H9C_3 0.9800 . ?
C10_3 H10A_3 0.9800 . ?
C10_3 H10B_3 0.9800 . ?
C10_3 H10C_3 0.9800 . ?
C11_3 C12_3 1.425(10) . ?
C12_3 C13_3 1.364(10) . ?
C12_3 H12_3 0.9500 . ?
C13_3 C14_3 1.395(11) . ?
C13_3 C18_3 1.506(11) . ?
C14_3 C15_3 1.375(10) . ?
C14_3 H14_3 0.9500 . ?
C15_3 C16_3 1.499(10) . ?
C16_3 C17_3 1.499(11) . ?
C16_3 H16A_3 0.9900 . ?
C16_3 H16B_3 0.9900 . ?
C18_3 H18A_3 0.9800 . ?
C18_3 H18B_3 0.9800 . ?
C18_3 H18C_3 0.9800 . ?
C19_3 C20_3 1.446(11) . ?
C20_3 C21_3 1.335(12) . ?
C20_3 H20_3 0.9500 . ?
C21_3 C22_3 1.355(13) . ?
C21_3 H21_3 0.9500 . ?
C22_3 C23_3 1.407(11) . ?
C22_3 H22_3 0.9500 . ?
C23_3 H23_3 0.9500 . ?
Rh1_4 O2_4 2.102(6) . ?
Rh1_4 C5_4 2.139(7) . ?
Rh1_4 C4_4 2.155(7) . ?
Rh1_4 C2_4 2.164(6) . ?
Rh1_4 C1_4 2.165(6) . ?
Rh1_4 N1_4 2.167(6) . ?
Rh1_4 N2_4 2.178(6) . ?
Rh1_4 C3_4 2.182(6) . ?
O1_4 C11_4 1.285(9) . ?
O1_4 H4_4 1.27(4) . ?
O2_4 C17_4 1.287(10) . ?
O3_4 C17_4 1.239(10) . ?
O4_4 C19_4 1.282(10) . ?
O4_4 H4_4 1.21(3) . ?
N1_4 C15_4 1.355(9) . ?
N1_4 C11_4 1.356(9) . ?
N2_4 C19_4 1.344(10) . ?
N2_4 C23_4 1.356(10) . ?
C1_4 C5_4 1.407(8) . ?
C1_4 C2_4 1.421(7) . ?
C1_4 C6_4 1.507(8) . ?
C2_4 C3_4 1.421(8) . ?
C2_4 C7_4 1.491(8) . ?
C3_4 C4_4 1.416(8) . ?
C3_4 C8_4 1.504(8) . ?
C4_4 C5_4 1.429(8) . ?
C4_4 C9_4 1.509(17) . ?
C5_4 C10_4 1.502(8) . ?
C6_4 H6A_4 0.9800 . ?
C6_4 H6B_4 0.9800 . ?
C6_4 H6C_4 0.9800 . ?
C7_4 H7A_4 0.9800 . ?
C7_4 H7B_4 0.9800 . ?
C7_4 H7C_4 0.9800 . ?
C8_4 H8A_4 0.9800 . ?
C8_4 H8B_4 0.9800 . ?
C8_4 H8C_4 0.9800 . ?
C9_4 H9A_4 0.9800 . ?
C9_4 H9B_4 0.9800 . ?
C9_4 H9C_4 0.9800 . ?
C10_4 H10A_4 0.9800 . ?
C10_4 H10B_4 0.9800 . ?
C10_4 H10C_4 0.9800 . ?
C11_4 C12_4 1.421(9) . ?
C12_4 C13_4 1.360(10) . ?
C12_4 H12_4 0.9500 . ?
C13_4 C14_4 1.396(11) . ?
C13_4 C18_4 1.503(10) . ?
C14_4 C15_4 1.381(10) . ?
C14_4 H14_4 0.9500 . ?
C15_4 C16_4 1.498(10) . ?
C16_4 C17_4 1.498(11) . ?
C16_4 H16A_4 0.9900 . ?
C16_4 H16B_4 0.9900 . ?
C18_4 H18A_4 0.9800 . ?
C18_4 H18B_4 0.9800 . ?
C18_4 H18C_4 0.9800 . ?
C19_4 C20_4 1.449(11) . ?
C20_4 C21_4 1.335(12) . ?
C20_4 H20_4 0.9500 . ?
C21_4 C22_4 1.355(13) . ?
C21_4 H21_4 0.9500 . ?
C22_4 C23_4 1.403(11) . ?
C22_4 H22_4 0.9500 . ?
C23_4 H23_4 0.9500 . ?
C1 C2 1.4401 . ?
C1 H1A 0.9799 . ?
C1 H1B 0.9800 . ?
C1 H1C 0.9800 . ?
C2 N1 1.1400 . ?
C3 C4 1.4399 . ?
C3 H3A 0.9798 . ?
C3 H3B 0.9802 . ?
C3 H3C 0.9800 . ?
C4 N2 1.1399 . ?
C5 C6 1.4401 . ?
C5 H5A 0.9800 . ?
C5 H5B 0.9800 . ?
C5 H5C 0.9800 . ?
C6 N3 1.1400 . ?
C7 C8 1.4401 . ?
C7 H7A 0.9800 . ?
C7 H7B 0.9801 . ?
C7 H7C 0.9800 . ?
C8 N4 1.1401 . ?
C9 C10 1.4398 . ?
C9 H9A 0.9802 . ?
C9 H9B 0.9799 . ?
C9 H9C 0.9801 . ?
C10 N5 1.1401 . ?
C11 C12 1.4400 . ?
C11 H11A 0.9801 . ?
C11 H11B 0.9799 . ?
C11 H11C 0.9801 . ?
C12 N6 1.1398 . ?

loop_
_geom_hbond_atom_site_label_D
_geom_hbond_atom_site_label_H
_geom_hbond_atom_site_label_A
_geom_hbond_distance_DH
_geom_hbond_distance_HA
_geom_hbond_distance_DA
_geom_hbond_angle_DHA
_geom_hbond_site_symmetry_A
O1_1 H4_1 O4_1 1.114(14) 1.22(3) 2.327(18) 171(4) .
O1_3 H4_3 O4_3 1.15(3) 1.238(16) 2.384(17) 174(9) .
O4_2 H4_2 O1_2 1.17(2) 1.21(2) 2.349(17) 159(8) .
O4_4 H4_4 O1_4 1.21(3) 1.27(4) 2.480(17) 173(9) .
